data_7006750
loop_
_publ_author_name
'Yamada, Susumu'
'Yasui, Masanori'
'Nogami, Takashi'
'Ishida, Takayuki'

_publ_section_title
;
 Self-assembled meso-helicates of linear trinuclear nickel(II)-radical
 complexes with triple pyrazolate bridges.
;
_journal_issue 13
_journal_name_full 'Dalton transactions (Cambridge, England : 2003)'
_journal_page_first 1622
_journal_page_last 1626
_journal_paper_doi 10.1039/b513618k
_journal_year 2006
_chemical_formula_moiety 'C60 H84 N24 Ni3 O12, 4(C2 H3 N1) '
_chemical_formula_sum 'C68 H96 N28 Ni3 O12'
_chemical_formula_weight 1673.79
_space_group_IT_number 14
_symmetry_cell_setting monoclinic
_symmetry_Int_Tables_number 14
_symmetry_space_group_name_Hall '-P 2yn'
_symmetry_space_group_name_H-M 'P 1 21/n 1'
_audit_creation_date 2004-11-02
_audit_creation_method 'by CrystalStructure v3.5.1'
_cell_angle_alpha 90
_cell_angle_beta 106.07(4)
_cell_angle_gamma 90
_cell_formula_units_Z 2
_cell_length_a 12.058(5)
_cell_length_b 19.73(1)
_cell_length_c 17.872(9)
_cell_measurement_reflns_used 32025
_cell_measurement_temperature 85.
_cell_measurement_theta_max 27.5
_cell_measurement_theta_min 1.0
_cell_volume 4086(3)
_computing_cell_refinement PROCESS-AUTO
_computing_data_collection PROCESS-AUTO
_computing_data_reduction CrystalStructure
_computing_publication_material 'CrystalStructure Ver. 3.5.1'
_computing_structure_refinement CRYSTALS
_computing_structure_solution SIR92
_diffrn_detector_area_resol_mean 10.00
_diffrn_measured_fraction_theta_full 0.9216
_diffrn_measured_fraction_theta_max 1.0
_diffrn_measurement_device_type 'Rigaku RAXIS-RAPID'
_diffrn_measurement_method \w
_diffrn_radiation_type 'Mo K\a'
_diffrn_radiation_wavelength 0.7107
_diffrn_reflns_av_R_equivalents 0.067
_diffrn_reflns_limit_h_max 15
_diffrn_reflns_limit_h_min -15
_diffrn_reflns_limit_k_max 25
_diffrn_reflns_limit_k_min -25
_diffrn_reflns_limit_l_max 21
_diffrn_reflns_limit_l_min -23
_diffrn_reflns_number 58112
_diffrn_reflns_theta_full 27.48
_diffrn_reflns_theta_max 27.48
_exptl_absorpt_coefficient_mu 0.759
_exptl_absorpt_correction_T_max 0.947
_exptl_absorpt_correction_T_min 0.782
_exptl_absorpt_correction_type numerical
_exptl_absorpt_process_details
;
Higashi, T. (1999). Program for Absorption Correction.
Rigaku Corporation, Tokyo, Japan.
;
_exptl_crystal_colour blue
_exptl_crystal_density_diffrn 1.361
_exptl_crystal_density_method 'not measured'
_exptl_crystal_description platelet
_exptl_crystal_F_000 1760.00
_exptl_crystal_size_max 0.32
_exptl_crystal_size_mid 0.30
_exptl_crystal_size_min 0.07
_refine_diff_density_max 2.09
_refine_diff_density_min -1.43
_refine_ls_extinction_coef 4020(177)
_refine_ls_extinction_method 'Larson (1970) Crystallographic Computing eq. 22'
_refine_ls_goodness_of_fit_ref 1.470
_refine_ls_hydrogen_treatment refall
_refine_ls_number_parameters 551
_refine_ls_number_reflns 8681
_refine_ls_R_factor_gt 0.069
_refine_ls_shift/su_max 0.0000
_refine_ls_structure_factor_coef F
_refine_ls_weighting_details 'w = 1/[0.0004Fo^2^ + 3.0000\s(Fo^2^) + 2.0000]'
_refine_ls_weighting_scheme calc
_refine_ls_wR_factor_ref 0.119
_reflns_number_gt 5739
_reflns_number_total 8913
_reflns_threshold_expression F^2^>2.0\s(F^2^)
_cod_data_source_file b513618k.txt
_cod_data_source_block '[Ni3(pzNN)6]_4(AN)'
_cod_original_cell_volume 4084(3)
_cod_original_formula_sum 'C68 H96 N28 Ni3 O12 '
_cod_database_code 7006750

loop_
_symmetry_equiv_pos_as_xyz
x,y,z
-x,-y,-z
-x+1/2,y+1/2,-z+1/2
x+1/2,-y+1/2,z+1/2

loop_
_atom_site_label
_atom_site_type_symbol
_atom_site_fract_x
_atom_site_fract_y
_atom_site_fract_z
_atom_site_U_iso_or_equiv
_atom_site_adp_type
_atom_site_occupancy
_atom_site_symmetry_multiplicity
_atom_site_calc_flag
_atom_site_refinement_flags
_atom_site_disorder_assembly
_atom_site_disorder_group
Ni(1) Ni 0.0000 0.0000 0.0000 0.0208(3) Uani 1.00 1 d . . .
Ni(2) Ni 0.17981(7) 0.09433(5) 0.16579(5) 0.0203(2) Uani 1.00 1 d . . .
O(1) O 0.3079(4) 0.0534(3) 0.2626(3) 0.027(1) Uani 1.00 1 d . . .
O(2) O 0.6077(5) 0.0130(4) 0.1509(4) 0.054(2) Uani 1.00 1 d . . .
O(3) O 0.2953(4) 0.1768(2) 0.1660(3) 0.025(1) Uani 1.00 1 d . . .
O(4) O 0.0483(5) 0.3537(3) 0.0568(4) 0.045(2) Uani 1.00 1 d . . .
O(5) O 0.1257(4) 0.1555(3) 0.2455(3) 0.026(1) Uani 1.00 1 d . . .
O(6) O -0.0252(4) 0.0024(3) 0.3896(3) 0.032(2) Uani 1.00 1 d . . .
N(1) N 0.1831(5) 0.0029(3) 0.0328(4) 0.024(2) Uani 1.00 1 d . . .
N(2) N 0.2436(5) 0.0273(3) 0.1034(3) 0.023(2) Uani 1.00 1 d . . .
N(3) N 0.4116(5) 0.0456(3) 0.2534(4) 0.026(2) Uani 1.00 1 d . . .
N(13) N 0.2512(7) 0.2518(5) -0.0888(6) 0.072(3) Uani 1.00 1 d . . .
N(14) N 0.6371(8) 0.2119(5) 0.0660(6) 0.069(3) Uani 1.00 1 d . . .
N(4) N 0.5538(5) 0.0275(4) 0.2008(4) 0.036(2) Uani 1.00 1 d . . .
N(5) N -0.0039(5) 0.1055(3) 0.0140(3) 0.022(2) Uani 1.00 1 d . . .
N(6) N 0.0784(4) 0.1389(3) 0.0689(3) 0.019(2) Uani 1.00 1 d . . .
N(7) N 0.2515(5) 0.2375(3) 0.1501(3) 0.022(2) Uani 1.00 1 d . . .
N(8) N 0.1358(5) 0.3214(3) 0.0976(4) 0.030(2) Uani 1.00 1 d . . .
N(9) N 0.0016(5) -0.0144(3) 0.1176(3) 0.023(2) Uani 1.00 1 d . . .
N(10) N 0.0509(5) 0.0312(3) 0.1731(3) 0.022(2) Uani 1.00 1 d . . .
N(11) N 0.0967(5) 0.1265(3) 0.3028(3) 0.023(2) Uani 1.00 1 d . . .
N(12) N 0.0243(5) 0.0550(3) 0.3715(3) 0.025(2) Uani 1.00 1 d . . .
C(1) C 0.3548(6) 0.0097(4) 0.1150(4) 0.025(2) Uani 1.00 1 d . . .
C(2) C 0.3688(7) -0.0264(4) 0.0508(5) 0.035(2) Uani 1.00 1 d . . .
C(34) C 0.8425(8) 0.1751(6) 0.1424(6) 0.059(3) Uani 1.00 1 d . . .
C(3) C 0.2587(6) -0.0293(4) 0.0019(5) 0.031(2) Uani 1.00 1 d . . .
C(4) C 0.4374(6) 0.0276(4) 0.1881(5) 0.029(2) Uani 1.00 1 d . . .
C(5) C 0.5175(6) 0.0637(4) 0.3180(4) 0.029(2) Uani 1.00 1 d . . .
C(6) C 0.6142(8) 0.0403(7) 0.2823(6) 0.071(4) Uani 1.00 1 d . . .
C(7) C 0.5176(8) 0.0289(7) 0.3908(6) 0.074(4) Uani 1.00 1 d . . .
C(8) C 0.515(1) 0.1392(6) 0.327(1) 0.139(6) Uani 1.00 1 d . . .
C(9) C 0.653(1) -0.0392(6) 0.3109(7) 0.078(4) Uani 1.00 1 d . . .
C(10) C 0.7225(8) 0.0723(7) 0.2993(7) 0.084(4) Uani 1.00 1 d . . .
C(11) C 0.0687(6) 0.2062(4) 0.0520(4) 0.023(2) Uani 1.00 1 d . . .
C(12) C -0.0224(6) 0.2165(4) -0.0145(4) 0.028(2) Uani 1.00 1 d . . .
C(13) C -0.0645(6) 0.1526(4) -0.0362(5) 0.028(2) Uani 1.00 1 d . . .
C(14) C 0.1491(6) 0.2529(4) 0.0993(4) 0.022(2) Uani 1.00 1 d . . .
C(15) C 0.3244(6) 0.2994(4) 0.1761(4) 0.026(2) Uani 1.00 1 d . . .
C(16) C 0.2304(6) 0.3558(4) 0.1587(5) 0.029(2) Uani 1.00 1 d . . .
C(18) C 0.4074(7) 0.3030(4) 0.1250(5) 0.035(2) Uani 1.00 1 d . . .
C(17) C 0.3926(6) 0.2949(4) 0.2613(4) 0.031(2) Uani 1.00 1 d . . .
C(19) C 0.2647(7) 0.4209(4) 0.1252(5) 0.039(2) Uani 1.00 1 d . . .
C(20) C 0.1817(7) 0.3709(4) 0.2270(5) 0.038(2) Uani 1.00 1 d . . .
C(21) C 0.0101(6) 0.0202(4) 0.2355(4) 0.022(2) Uani 1.00 1 d . . .
C(22) C -0.0664(6) -0.0351(4) 0.2209(4) 0.025(2) Uani 1.00 1 d . . .
C(23) C -0.0686(6) -0.0541(4) 0.1461(4) 0.026(2) Uani 1.00 1 d . . .
C(24) C 0.0440(6) 0.0658(4) 0.3011(4) 0.023(2) Uani 1.00 1 d . . .
C(25) C 0.1040(6) 0.1655(4) 0.3760(4) 0.029(2) Uani 1.00 1 d . . .
C(26) C 0.0830(6) 0.1079(4) 0.4308(4) 0.027(2) Uani 1.00 1 d . . .
C(27) C 0.0079(7) 0.2189(4) 0.3559(5) 0.037(2) Uani 1.00 1 d . . .
C(28) C 0.2206(7) 0.1997(5) 0.4032(5) 0.042(3) Uani 1.00 1 d . . .
C(30) C 0.0065(7) 0.1268(4) 0.4815(5) 0.036(2) Uani 1.00 1 d . . .
C(29) C 0.1933(7) 0.0739(4) 0.4796(5) 0.041(3) Uani 1.00 1 d . . .
C(31) C 0.2928(7) 0.2037(5) -0.0583(6) 0.044(3) Uani 1.00 1 d . . .
C(33) C 0.7270(8) 0.1956(5) 0.1005(5) 0.044(3) Uani 1.00 1 d . . .
C(32) C 0.3479(7) 0.1438(5) -0.0173(6) 0.047(3) Uani 1.00 1 d . . .
H(1) H 0.4377(7) -0.0445(4) 0.0430(5) 0.043(3) Uiso 1.00 1 c . . .
H(2) H 0.2385(6) -0.0512(4) -0.0473(5) 0.038(2) Uiso 1.00 1 c . . .
H(3) H 0.4499(8) 0.0408(7) 0.4052(6) 0.083(4) Uiso 1.00 1 c . . .
H(4) H 0.5191(8) -0.0188(7) 0.3833(6) 0.082(4) Uiso 1.00 1 c . . .
H(5) H 0.5838(8) 0.0421(7) 0.4309(6) 0.083(4) Uiso 1.00 1 c . . .
H(6) H 0.580(1) 0.1533(6) 0.367(1) 0.138(8) Uiso 1.00 1 c . . .
H(7) H 0.517(1) 0.1603(6) 0.279(1) 0.138(8) Uiso 1.00 1 c . . .
H(8) H 0.446(1) 0.1518(6) 0.339(1) 0.138(8) Uiso 1.00 1 c . . .
H(9) H 0.586(1) -0.0668(6) 0.3024(7) 0.091(4) Uiso 1.00 1 c . . .
H(10) H 0.702(1) -0.0565(6) 0.2818(7) 0.091(4) Uiso 1.00 1 c . . .
H(11) H 0.693(1) -0.0393(6) 0.3647(7) 0.091(4) Uiso 1.00 1 c . . .
H(12) H 0.7597(8) 0.0685(7) 0.3534(7) 0.099(5) Uiso 1.00 1 c . . .
H(13) H 0.7685(8) 0.0513(7) 0.2705(7) 0.099(5) Uiso 1.00 1 c . . .
H(14) H 0.7123(8) 0.1189(7) 0.2854(7) 0.099(6) Uiso 1.00 1 c . . .
H(15) H -0.0494(6) 0.2583(4) -0.0392(4) 0.033(2) Uiso 1.00 1 c . . .
H(16) H -0.1274(6) 0.1427(4) -0.0804(5) 0.032(2) Uiso 1.00 1 c . . .
H(20) H 0.4532(7) 0.2631(4) 0.1321(5) 0.042(3) Uiso 1.00 1 c . . .
H(21) H 0.3644(7) 0.3067(4) 0.0719(5) 0.042(3) Uiso 1.00 1 c . . .
H(22) H 0.4560(7) 0.3415(4) 0.1393(5) 0.042(3) Uiso 1.00 1 c . . .
H(17) H 0.3408(6) 0.2928(4) 0.2927(4) 0.037(2) Uiso 1.00 1 c . . .
H(18) H 0.4392(6) 0.2552(4) 0.2693(4) 0.037(2) Uiso 1.00 1 c . . .
H(19) H 0.4404(6) 0.3337(4) 0.2751(4) 0.037(2) Uiso 1.00 1 c . . .
H(23) H 0.3248(7) 0.4426(4) 0.1635(5) 0.045(3) Uiso 1.00 1 c . . .
H(24) H 0.2908(7) 0.4105(4) 0.0810(5) 0.045(3) Uiso 1.00 1 c . . .
H(25) H 0.1998(7) 0.4502(4) 0.1102(5) 0.045(3) Uiso 1.00 1 c . . .
H(26) H 0.2387(7) 0.3931(4) 0.2670(5) 0.046(3) Uiso 1.00 1 c . . .
H(27) H 0.1159(7) 0.3993(4) 0.2101(5) 0.046(3) Uiso 1.00 1 c . . .
H(28) H 0.1601(7) 0.3296(4) 0.2466(5) 0.046(3) Uiso 1.00 1 c . . .
H(29) H -0.1069(6) -0.0546(4) 0.2543(4) 0.030(2) Uiso 1.00 1 c . . .
H(30) H -0.1134(6) -0.0904(4) 0.1184(4) 0.030(2) Uiso 1.00 1 c . . .
H(31) H 0.0092(7) 0.2446(4) 0.4012(5) 0.047(3) Uiso 1.00 1 c . . .
H(32) H 0.0196(7) 0.2482(4) 0.3167(5) 0.047(3) Uiso 1.00 1 c . . .
H(33) H -0.0648(7) 0.1970(4) 0.3376(5) 0.047(3) Uiso 1.00 1 c . . .
H(34) H 0.2797(7) 0.1663(5) 0.4127(5) 0.052(3) Uiso 1.00 1 c . . .
H(35) H 0.2299(7) 0.2300(5) 0.3641(5) 0.052(3) Uiso 1.00 1 c . . .
H(36) H 0.2254(7) 0.2241(5) 0.4497(5) 0.052(3) Uiso 1.00 1 c . . .
H(40) H 0.0438(7) 0.1602(4) 0.5181(5) 0.046(3) Uiso 1.00 1 c . . .
H(41) H -0.0645(7) 0.1443(4) 0.4500(5) 0.046(3) Uiso 1.00 1 c . . .
H(42) H -0.0081(7) 0.0877(4) 0.5084(5) 0.046(3) Uiso 1.00 1 c . . .
H(37) H 0.1737(7) 0.0347(4) 0.5041(5) 0.046(3) Uiso 1.00 1 c . . .
H(38) H 0.2401(7) 0.0613(4) 0.4470(5) 0.046(3) Uiso 1.00 1 c . . .
H(39) H 0.2345(7) 0.1047(4) 0.5183(5) 0.046(3) Uiso 1.00 1 c . . .
H(43) H 0.3277(7) 0.1394(5) 0.0302(6) 0.056(3) Uiso 1.00 1 c . . .
H(44) H 0.3227(7) 0.1048(5) -0.0486(6) 0.056(3) Uiso 1.00 1 c . . .
H(45) H 0.4292(7) 0.1480(5) -0.0066(6) 0.056(3) Uiso 1.00 1 c . . .
H(46) H 0.8462(8) 0.1679(6) 0.1956(6) 0.070(4) Uiso 1.00 1 c . . .
H(47) H 0.8617(8) 0.1343(6) 0.1206(6) 0.070(4) Uiso 1.00 1 c . . .
H(48) H 0.8956(8) 0.2097(6) 0.1386(6) 0.070(4) Uiso 1.00 1 c . . .

loop_
_atom_site_aniso_label
_atom_site_aniso_U_11
_atom_site_aniso_U_22
_atom_site_aniso_U_33
_atom_site_aniso_U_12
_atom_site_aniso_U_13
_atom_site_aniso_U_23
Ni(1) 0.0221(7) 0.0208(7) 0.0187(7) -0.0005(5) 0.0043(5) -0.0022(6)
Ni(2) 0.0206(5) 0.0203(5) 0.0197(5) -0.0001(4) 0.0049(3) -0.0013(4)
O(1) 0.025(3) 0.031(3) 0.025(3) 0.001(2) 0.003(2) 0.002(2)
O(2) 0.033(3) 0.077(5) 0.053(4) 0.007(3) 0.015(3) -0.003(4)
O(3) 0.024(3) 0.024(3) 0.027(3) 0.000(2) 0.008(2) 0.000(2)
O(4) 0.045(3) 0.022(3) 0.055(4) 0.004(3) -0.008(3) 0.005(3)
O(5) 0.036(3) 0.025(3) 0.023(3) -0.004(2) 0.016(2) -0.001(2)
O(6) 0.042(3) 0.029(3) 0.029(3) -0.004(2) 0.015(2) 0.002(2)
N(1) 0.027(3) 0.020(3) 0.025(3) -0.002(3) 0.008(2) -0.003(3)
N(2) 0.017(3) 0.025(3) 0.026(4) 0.001(2) 0.005(2) -0.003(3)
N(3) 0.021(3) 0.028(4) 0.025(4) -0.002(2) 0.002(2) 0.003(3)
N(13) 0.049(5) 0.062(6) 0.101(8) 0.004(5) 0.016(5) 0.034(6)
N(14) 0.054(5) 0.070(6) 0.079(7) 0.022(5) 0.012(5) 0.014(5)
N(4) 0.021(3) 0.046(4) 0.039(4) 0.002(3) 0.007(3) 0.000(3)
N(5) 0.020(3) 0.024(3) 0.020(3) -0.001(2) 0.005(2) -0.003(2)
N(6) 0.019(3) 0.020(3) 0.020(3) -0.002(2) 0.007(2) -0.001(2)
N(7) 0.024(3) 0.022(3) 0.022(3) -0.002(2) 0.007(2) -0.001(3)
N(8) 0.032(3) 0.023(4) 0.033(4) -0.002(3) 0.005(3) 0.002(3)
N(9) 0.020(3) 0.021(3) 0.024(3) -0.001(2) 0.003(2) -0.004(3)
N(10) 0.021(3) 0.021(3) 0.023(3) 0.000(2) 0.005(2) -0.003(3)
N(11) 0.026(3) 0.025(3) 0.019(3) -0.000(2) 0.008(2) -0.000(3)
N(12) 0.027(3) 0.027(3) 0.021(3) -0.002(3) 0.007(2) -0.002(3)
C(1) 0.022(4) 0.029(4) 0.024(4) 0.002(3) 0.005(3) -0.002(3)
C(2) 0.028(4) 0.040(5) 0.040(5) 0.007(3) 0.013(3) -0.008(4)
C(34) 0.048(6) 0.086(8) 0.042(6) 0.014(5) 0.009(4) -0.010(6)
C(3) 0.032(4) 0.036(5) 0.027(5) 0.001(3) 0.010(3) -0.012(4)
C(4) 0.027(4) 0.028(4) 0.030(5) 0.002(3) 0.006(3) 0.001(3)
C(5) 0.025(4) 0.032(4) 0.024(4) -0.001(3) -0.002(3) 0.001(3)
C(6) 0.029(5) 0.14(1) 0.041(6) -0.014(6) 0.003(4) -0.004(7)
C(7) 0.047(6) 0.12(1) 0.041(6) -0.033(6) -0.013(4) 0.022(6)
C(8) 0.060(8) 0.051(8) 0.23(2) 0.017(6) -0.076(9) -0.06(1)
C(9) 0.075(8) 0.076(9) 0.076(9) 0.012(6) 0.009(6) 0.004(7)
C(10) 0.030(5) 0.12(1) 0.10(1) -0.008(6) 0.010(5) -0.069(8)
C(11) 0.023(4) 0.021(4) 0.025(4) 0.000(3) 0.007(3) 0.001(3)
C(12) 0.029(4) 0.026(4) 0.026(4) 0.001(3) 0.004(3) 0.002(3)
C(13) 0.023(4) 0.028(4) 0.029(4) 0.002(3) 0.002(3) 0.002(3)
C(14) 0.027(4) 0.021(4) 0.020(4) -0.001(3) 0.009(3) 0.002(3)
C(15) 0.030(4) 0.024(4) 0.024(4) -0.006(3) 0.009(3) 0.000(3)
C(16) 0.036(4) 0.020(4) 0.028(4) -0.004(3) 0.005(3) -0.003(3)
C(18) 0.037(4) 0.034(5) 0.034(5) -0.012(4) 0.010(3) -0.003(4)
C(17) 0.031(4) 0.028(4) 0.033(5) -0.006(3) 0.007(3) -0.003(3)
C(19) 0.042(5) 0.031(5) 0.041(5) -0.009(4) 0.007(4) 0.002(4)
C(20) 0.044(5) 0.032(5) 0.038(5) 0.001(4) 0.010(4) -0.005(4)
C(21) 0.022(4) 0.022(4) 0.022(4) 0.002(3) 0.005(3) 0.001(3)
C(22) 0.026(4) 0.023(4) 0.026(4) -0.001(3) 0.009(3) 0.003(3)
C(23) 0.023(4) 0.025(4) 0.028(4) -0.003(3) 0.004(3) -0.002(3)
C(24) 0.025(4) 0.024(4) 0.019(4) 0.002(3) 0.005(3) 0.003(3)
C(25) 0.040(4) 0.027(4) 0.023(4) -0.007(3) 0.014(3) -0.005(3)
C(26) 0.032(4) 0.027(4) 0.024(4) -0.003(3) 0.008(3) -0.006(3)
C(27) 0.056(5) 0.027(4) 0.036(5) 0.000(4) 0.024(4) -0.001(4)
C(28) 0.050(5) 0.048(6) 0.032(5) -0.024(4) 0.017(4) -0.013(4)
C(30) 0.051(5) 0.028(4) 0.036(5) -0.004(4) 0.023(4) -0.004(4)
C(29) 0.042(5) 0.037(5) 0.037(5) 0.002(4) -0.002(4) -0.006(4)
C(31) 0.034(5) 0.049(6) 0.050(6) -0.009(4) 0.012(4) 0.004(5)
C(33) 0.048(5) 0.043(5) 0.045(6) 0.010(4) 0.018(4) 0.001(4)
C(32) 0.039(5) 0.052(6) 0.049(6) -0.005(4) 0.013(4) 0.005(5)

loop_
_atom_type_symbol
_atom_type_description
_atom_type_scat_dispersion_real
_atom_type_scat_dispersion_imag
_atom_type_scat_source
C C 0.003 0.002
;
International Tables for Crystallography
(1992, Vol. C, Tables 4.2.6.8 and 6.1.1.4)
;
H H 0.000 0.000
;
International Tables for Crystallography
(1992, Vol. C, Table 6.1.1.4)
;
N N 0.006 0.003
;
International Tables for Crystallography
(1992, Vol. C, Tables 4.2.6.8 and 6.1.1.4)
;
O O 0.011 0.006
;
International Tables for Crystallography
(1992, Vol. C, Tables 4.2.6.8 and 6.1.1.4)
;
Ni Ni 0.339 1.112
;
International Tables for Crystallography
(1992, Vol. C, Tables 4.2.6.8 and 6.1.1.4)
;

loop_
_geom_angle_atom_site_label_1
_geom_angle_atom_site_label_2
_geom_angle_atom_site_label_3
_geom_angle
_geom_angle_publ_flag
_geom_angle_site_symmetry_1
_geom_angle_site_symmetry_2
_geom_angle_site_symmetry_3
N(1) Ni(1) N(5) 89.8(2) yes . . .
N(1) Ni(1) N(9) 90.4(2) yes . . .
N(5) Ni(1) N(9) 90.5(2) yes . . .
O(1) Ni(2) O(3) 87.8(2) yes . . .
O(1) Ni(2) O(5) 87.6(2) yes . . .
O(1) Ni(2) N(2) 84.2(2) yes . . .
O(1) Ni(2) N(6) 171.4(2) yes . . .
O(1) Ni(2) N(10) 96.4(2) yes . . .
O(3) Ni(2) O(5) 83.5(2) yes . . .
O(3) Ni(2) N(2) 98.7(2) yes . . .
O(3) Ni(2) N(6) 84.9(2) yes . . .
O(3) Ni(2) N(10) 168.1(2) yes . . .
O(5) Ni(2) N(2) 171.5(2) yes . . .
O(5) Ni(2) N(6) 95.9(2) yes . . .
O(5) Ni(2) N(10) 85.6(2) yes . . .
N(2) Ni(2) N(6) 92.5(2) yes . . .
N(2) Ni(2) N(10) 92.8(2) yes . . .
N(6) Ni(2) N(10) 91.7(2) yes . . .
N(3) O(1) Ni(2) 116.3(4) yes . . .
N(7) O(3) Ni(2) 118.2(4) yes . . .
N(11) O(5) Ni(2) 118.8(4) yes . . .
N(2) N(1) C(3) 107.3(5) yes . . .
N(2) N(1) Ni(1) 121.0(5) yes . . .
C(3) N(1) Ni(1) 130.2(5) yes . . .
C(1) N(2) Ni(2) 127.0(5) yes . . .
C(1) N(2) N(1) 107.9(6) yes . . .
Ni(2) N(2) N(1) 123.9(4) yes . . .
C(4) N(3) C(5) 112.3(6) yes . . .
C(4) N(3) O(1) 126.9(5) yes . . .
C(5) N(3) O(1) 120.6(6) yes . . .
C(4) N(4) C(6) 111.9(8) yes . . .
C(4) N(4) O(2) 126.1(7) yes . . .
C(6) N(4) O(2) 121.8(6) yes . . .
N(6) N(5) C(13) 107.4(5) yes . . .
N(6) N(5) Ni(1) 122.1(4) yes . . .
C(13) N(5) Ni(1) 128.7(5) yes . . .
C(11) N(6) Ni(2) 127.5(4) yes . . .
C(11) N(6) N(5) 108.2(5) yes . . .
Ni(2) N(6) N(5) 123.8(4) yes . . .
C(14) N(7) C(15) 111.9(5) yes . . .
C(14) N(7) O(3) 126.3(5) yes . . .
C(15) N(7) O(3) 120.7(5) yes . . .
C(14) N(8) C(16) 111.8(5) yes . . .
C(14) N(8) O(4) 125.7(6) yes . . .
C(16) N(8) O(4) 122.0(6) yes . . .
N(10) N(9) C(23) 107.7(6) yes . . .
N(10) N(9) Ni(1) 121.4(5) yes . . .
C(23) N(9) Ni(1) 128.1(4) yes . . .
C(21) N(10) Ni(2) 127.7(4) yes . . .
C(21) N(10) N(9) 108.1(6) yes . . .
Ni(2) N(10) N(9) 123.6(5) yes . . .
C(24) N(11) C(25) 112.8(6) yes . . .
C(24) N(11) O(5) 126.8(6) yes . . .
C(25) N(11) O(5) 119.8(6) yes . . .
C(24) N(12) C(26) 111.8(6) yes . . .
C(24) N(12) O(6) 125.0(6) yes . . .
C(26) N(12) O(6) 122.7(6) yes . . .
C(2) C(1) C(4) 130.8(7) yes . . .
C(2) C(1) N(2) 110.2(6) yes . . .
C(4) C(1) N(2) 118.9(7) yes . . .
C(3) C(2) H(1) 128(1) no . . .
C(3) C(2) C(1) 103.2(7) yes . . .
H(1) C(2) C(1) 128.4(8) no . . .
C(33) C(34) H(46) 109(1) no . . .
C(33) C(34) H(47) 109(1) no . . .
C(33) C(34) H(48) 109(1) no . . .
H(46) C(34) H(47) 109(1) no . . .
H(46) C(34) H(48) 109(1) no . . .
H(47) C(34) H(48) 109(1) no . . .
H(2) C(3) N(1) 124.3(8) no . . .
H(2) C(3) C(2) 124(1) no . . .
N(1) C(3) C(2) 111.4(7) yes . . .
N(3) C(4) N(4) 109.6(6) yes . . .
N(3) C(4) C(1) 125.7(7) yes . . .
N(4) C(4) C(1) 124.7(8) yes . . .
C(6) C(5) C(7) 114.1(8) yes . . .
C(6) C(5) C(8) 112.5(9) yes . . .
C(6) C(5) N(3) 100.8(6) yes . . .
C(7) C(5) C(8) 111(1) yes . . .
C(7) C(5) N(3) 111.1(7) yes . . .
C(8) C(5) N(3) 106.1(7) yes . . .
C(9) C(6) C(10) 101.0(9) yes . . .
C(9) C(6) N(4) 99.4(9) yes . . .
C(9) C(6) C(5) 109.5(9) yes . . .
C(10) C(6) N(4) 118.1(9) yes . . .
C(10) C(6) C(5) 122(1) yes . . .
N(4) C(6) C(5) 103.8(6) yes . . .
H(3) C(7) H(4) 109(1) no . . .
H(3) C(7) H(5) 109(1) no . . .
H(3) C(7) C(5) 109(1) no . . .
H(4) C(7) H(5) 109(1) no . . .
H(4) C(7) C(5) 109(1) no . . .
H(5) C(7) C(5) 109(1) no . . .
H(6) C(8) H(7) 109(1) no . . .
H(6) C(8) H(8) 109(1) no . . .
H(6) C(8) C(5) 109(1) no . . .
H(7) C(8) H(8) 109(1) no . . .
H(7) C(8) C(5) 109(1) no . . .
H(8) C(8) C(5) 109(1) no . . .
H(9) C(9) H(10) 109(1) no . . .
H(9) C(9) H(11) 109(1) no . . .
H(9) C(9) C(6) 109(1) no . . .
H(10) C(9) H(11) 109(1) no . . .
H(10) C(9) C(6) 109(1) no . . .
H(11) C(9) C(6) 109(1) no . . .
H(12) C(10) H(13) 109(1) no . . .
H(12) C(10) H(14) 109(1) no . . .
H(12) C(10) C(6) 109(1) no . . .
H(13) C(10) H(14) 109(1) no . . .
H(13) C(10) C(6) 109(1) no . . .
H(14) C(10) C(6) 109(1) no . . .
C(12) C(11) C(14) 130.9(7) yes . . .
C(12) C(11) N(6) 109.4(6) yes . . .
C(14) C(11) N(6) 119.7(5) yes . . .
C(13) C(12) H(15) 127.8(8) no . . .
C(13) C(12) C(11) 104.4(6) yes . . .
H(15) C(12) C(11) 127.8(8) no . . .
H(16) C(13) N(5) 124.7(8) no . . .
H(16) C(13) C(12) 124.7(8) no . . .
N(5) C(13) C(12) 110.5(6) yes . . .
N(7) C(14) N(8) 108.6(6) yes . . .
N(7) C(14) C(11) 126.6(6) yes . . .
N(8) C(14) C(11) 124.8(6) yes . . .
C(16) C(15) C(18) 114.0(6) yes . . .
C(16) C(15) C(17) 113.9(6) yes . . .
C(16) C(15) N(7) 100.9(5) yes . . .
C(18) C(15) C(17) 109.7(6) yes . . .
C(18) C(15) N(7) 106.1(6) yes . . .
C(17) C(15) N(7) 111.7(6) yes . . .
C(19) C(16) C(20) 111.0(7) yes . . .
C(19) C(16) N(8) 109.2(6) yes . . .
C(19) C(16) C(15) 114.8(7) yes . . .
C(20) C(16) N(8) 106.6(6) yes . . .
C(20) C(16) C(15) 113.6(6) yes . . .
N(8) C(16) C(15) 100.7(5) yes . . .
H(20) C(18) H(21) 109(1) no . . .
H(20) C(18) H(22) 109(1) no . . .
H(20) C(18) C(15) 109.5(9) no . . .
H(21) C(18) H(22) 109(1) no . . .
H(21) C(18) C(15) 109.5(9) no . . .
H(22) C(18) C(15) 109.5(9) no . . .
H(17) C(17) H(18) 109(1) no . . .
H(17) C(17) H(19) 109(1) no . . .
H(17) C(17) C(15) 109.5(7) no . . .
H(18) C(17) H(19) 109(1) no . . .
H(18) C(17) C(15) 109.5(8) no . . .
H(19) C(17) C(15) 109.5(8) no . . .
H(23) C(19) H(24) 109(1) no . . .
H(23) C(19) H(25) 109(1) no . . .
H(23) C(19) C(16) 109.5(9) no . . .
H(24) C(19) H(25) 109(1) no . . .
H(24) C(19) C(16) 109.5(9) no . . .
H(25) C(19) C(16) 109.5(9) no . . .
H(26) C(20) H(27) 109(1) no . . .
H(26) C(20) H(28) 109(1) no . . .
H(26) C(20) C(16) 109(1) no . . .
H(27) C(20) H(28) 109(1) no . . .
H(27) C(20) C(16) 109.5(9) no . . .
H(28) C(20) C(16) 109(1) no . . .
C(22) C(21) C(24) 131.1(7) yes . . .
C(22) C(21) N(10) 109.9(6) yes . . .
C(24) C(21) N(10) 118.9(6) yes . . .
C(23) C(22) H(29) 128.5(8) no . . .
C(23) C(22) C(21) 103.0(7) yes . . .
H(29) C(22) C(21) 128.5(8) no . . .
H(30) C(23) N(9) 124.4(9) no . . .
H(30) C(23) C(22) 124.4(9) no . . .
N(9) C(23) C(22) 111.2(6) yes . . .
N(11) C(24) N(12) 108.7(6) yes . . .
N(11) C(24) C(21) 126.5(7) yes . . .
N(12) C(24) C(21) 124.8(7) yes . . .
C(26) C(25) C(27) 113.7(7) yes . . .
C(26) C(25) C(28) 114.8(6) yes . . .
C(26) C(25) N(11) 101.1(6) yes . . .
C(27) C(25) C(28) 110.1(6) yes . . .
C(27) C(25) N(11) 106.9(6) yes . . .
C(28) C(25) N(11) 109.5(7) yes . . .
C(30) C(26) C(29) 110.2(7) yes . . .
C(30) C(26) N(12) 110.2(6) yes . . .
C(30) C(26) C(25) 115.4(6) yes . . .
C(29) C(26) N(12) 105.1(6) yes . . .
C(29) C(26) C(25) 114.2(7) yes . . .
N(12) C(26) C(25) 100.8(6) yes . . .
H(31) C(27) H(32) 109(1) no . . .
H(31) C(27) H(33) 109(1) no . . .
H(31) C(27) C(25) 109.5(8) no . . .
H(32) C(27) H(33) 109(1) no . . .
H(32) C(27) C(25) 109(1) no . . .
H(33) C(27) C(25) 109.5(8) no . . .
H(34) C(28) H(35) 109(1) no . . .
H(34) C(28) H(36) 109(1) no . . .
H(34) C(28) C(25) 109.5(9) no . . .
H(35) C(28) H(36) 109(1) no . . .
H(35) C(28) C(25) 109.5(8) no . . .
H(36) C(28) C(25) 109(1) no . . .
H(40) C(30) H(41) 109(1) no . . .
H(40) C(30) H(42) 109(1) no . . .
H(40) C(30) C(26) 109.4(9) no . . .
H(41) C(30) H(42) 109(1) no . . .
H(41) C(30) C(26) 109.5(9) no . . .
H(42) C(30) C(26) 109.5(9) no . . .
H(37) C(29) H(38) 109(1) no . . .
H(37) C(29) H(39) 109(1) no . . .
H(37) C(29) C(26) 109.5(9) no . . .
H(38) C(29) H(39) 109(1) no . . .
H(38) C(29) C(26) 109.5(9) no . . .
H(39) C(29) C(26) 109.4(9) no . . .
C(32) C(31) N(13) 178.1(9) yes . . .
N(14) C(33) C(34) 178(1) yes . . .
H(43) C(32) H(44) 109(1) no . . .
H(43) C(32) H(45) 109(1) no . . .
H(43) C(32) C(31) 109(1) no . . .
H(44) C(32) H(45) 109(1) no . . .
H(44) C(32) C(31) 109.5(9) no . . .
H(45) C(32) C(31) 109(1) no . . .

loop_
_geom_bond_atom_site_label_1
_geom_bond_atom_site_label_2
_geom_bond_distance
_geom_bond_publ_flag
_geom_bond_site_symmetry_1
_geom_bond_site_symmetry_2
Ni(1) N(1) 2.122(5) yes . .
Ni(1) N(5) 2.099(6) yes . .
Ni(1) N(9) 2.116(6) yes . .
Ni(2) O(1) 2.133(4) yes . .
Ni(2) O(3) 2.140(5) yes . .
Ni(2) O(5) 2.103(5) yes . .
Ni(2) N(2) 2.014(6) yes . .
Ni(2) N(6) 2.023(5) yes . .
Ni(2) N(10) 2.024(6) yes . .
O(1) N(3) 1.315(8) yes . .
O(2) N(4) 1.27(1) yes . .
O(3) N(7) 1.309(7) yes . .
O(4) N(8) 1.275(8) yes . .
O(5) N(11) 1.303(8) yes . .
O(6) N(12) 1.282(8) yes . .
N(1) N(2) 1.359(8) yes . .
N(1) C(3) 1.35(1) yes . .
N(2) C(1) 1.345(9) yes . .
N(3) C(4) 1.34(1) yes . .
N(3) C(5) 1.508(8) yes . .
N(13) C(31) 1.14(1) yes . .
N(14) C(33) 1.13(1) yes . .
N(4) C(4) 1.36(1) yes . .
N(4) C(6) 1.46(1) yes . .
N(5) N(6) 1.356(7) yes . .
N(5) C(13) 1.357(9) yes . .
N(6) C(11) 1.359(9) yes . .
N(7) C(14) 1.349(8) yes . .
N(7) C(15) 1.500(9) yes . .
N(8) C(14) 1.359(9) yes . .
N(8) C(16) 1.505(9) yes . .
N(9) N(10) 1.348(8) yes . .
N(9) C(23) 1.35(1) yes . .
N(10) C(21) 1.36(1) yes . .
N(11) C(24) 1.352(9) yes . .
N(11) C(25) 1.50(1) yes . .
N(12) C(24) 1.36(1) yes . .
N(12) C(26) 1.516(9) yes . .
C(1) C(2) 1.40(1) yes . .
C(1) C(4) 1.450(9) yes . .
C(2) C(3) 1.37(1) yes . .
C(2) H(1) 0.95(1) no . .
C(34) C(33) 1.45(1) yes . .
C(34) H(46) 0.95(1) no . .
C(34) H(47) 0.95(1) no . .
C(34) H(48) 0.95(1) no . .
C(3) H(2) 0.95(1) no . .
C(5) C(6) 1.55(1) yes . .
C(5) C(7) 1.47(1) yes . .
C(5) C(8) 1.50(1) yes . .
C(6) C(9) 1.67(2) yes . .
C(6) C(10) 1.41(1) yes . .
C(7) H(3) 0.95(1) no . .
C(7) H(4) 0.95(1) no . .
C(7) H(5) 0.95(1) no . .
C(8) H(6) 0.95(1) no . .
C(8) H(7) 0.95(1) no . .
C(8) H(8) 0.95(1) no . .
C(9) H(9) 0.95(1) no . .
C(9) H(10) 0.95(1) no . .
C(9) H(11) 0.95(1) no . .
C(10) H(12) 0.95(1) no . .
C(10) H(13) 0.95(1) no . .
C(10) H(14) 0.95(1) no . .
C(11) C(12) 1.392(9) yes . .
C(11) C(14) 1.433(9) yes . .
C(12) C(13) 1.37(1) yes . .
C(12) H(15) 0.95(1) no . .
C(13) H(16) 0.95(1) no . .
C(15) C(16) 1.56(1) yes . .
C(15) C(18) 1.53(1) yes . .
C(15) C(17) 1.52(1) yes . .
C(16) C(19) 1.52(1) yes . .
C(16) C(20) 1.52(1) yes . .
C(18) H(20) 0.95(1) no . .
C(18) H(21) 0.95(1) no . .
C(18) H(22) 0.95(1) no . .
C(17) H(17) 0.95(1) no . .
C(17) H(18) 0.95(1) no . .
C(17) H(19) 0.95(1) no . .
C(19) H(23) 0.95(1) no . .
C(19) H(24) 0.95(1) no . .
C(19) H(25) 0.95(1) no . .
C(20) H(26) 0.95(1) no . .
C(20) H(27) 0.95(1) no . .
C(20) H(28) 0.95(1) no . .
C(21) C(22) 1.41(1) yes . .
C(21) C(24) 1.45(1) yes . .
C(22) C(23) 1.38(1) yes . .
C(22) H(29) 0.95(1) no . .
C(23) H(30) 0.95(1) no . .
C(25) C(26) 1.57(1) yes . .
C(25) C(27) 1.53(1) yes . .
C(25) C(28) 1.51(1) yes . .
C(26) C(30) 1.51(1) yes . .
C(26) C(29) 1.53(1) yes . .
C(27) H(31) 0.95(1) no . .
C(27) H(32) 0.95(1) no . .
C(27) H(33) 0.95(1) no . .
C(28) H(34) 0.95(1) no . .
C(28) H(35) 0.95(1) no . .
C(28) H(36) 0.95(1) no . .
C(30) H(40) 0.95(1) no . .
C(30) H(41) 0.95(1) no . .
C(30) H(42) 0.95(1) no . .
C(29) H(37) 0.95(1) no . .
C(29) H(38) 0.95(1) no . .
C(29) H(39) 0.95(1) no . .
C(31) C(32) 1.45(1) yes . .
C(32) H(43) 0.95(1) no . .
C(32) H(44) 0.95(1) no . .
C(32) H(45) 0.95(1) no . .

loop_
_geom_contact_atom_site_label_1
_geom_contact_atom_site_label_2
_geom_contact_distance
_geom_contact_publ_flag
_geom_contact_site_symmetry_1
_geom_contact_site_symmetry_2
Ni(1) N(1) 2.122(5) yes . 55501
Ni(1) N(1) 2.122(5) yes . 55503
Ni(1) N(2) 3.054(5) yes . 55501
Ni(1) N(2) 3.054(5) yes . 55503
Ni(1) N(5) 2.099(6) yes . 55501
Ni(1) N(5) 2.099(6) yes . 55503
Ni(1) N(6) 3.044(5) yes . 55501
Ni(1) N(6) 3.044(5) yes . 55503
Ni(1) N(9) 2.116(6) yes . 55501
Ni(1) N(9) 2.116(6) yes . 55503
Ni(1) N(10) 3.044(6) yes . 55501
Ni(1) N(10) 3.044(6) yes . 55503
Ni(1) C(3) 3.163(8) yes . 55501
Ni(1) C(3) 3.163(8) yes . 55503
Ni(1) C(13) 3.131(7) yes . 55501
Ni(1) C(13) 3.131(7) yes . 55503
Ni(1) C(23) 3.137(8) yes . 55501
Ni(1) C(23) 3.137(8) yes . 55503
Ni(1) H(2) 3.369(8) no . 55501
Ni(1) H(2) 3.369(8) no . 55503
Ni(1) H(16) 3.336(7) no . 55501
Ni(1) H(16) 3.336(7) no . 55503
Ni(1) H(30) 3.336(8) no . 55501
Ni(1) H(30) 3.336(8) no . 55503
Ni(2) O(1) 2.133(4) yes . 55501
Ni(2) O(3) 2.140(5) yes . 55501
Ni(2) O(5) 2.103(5) yes . 55501
Ni(2) N(1) 2.994(6) yes . 55501
Ni(2) N(2) 2.014(6) yes . 55501
Ni(2) N(3) 2.961(5) yes . 55501
Ni(2) N(5) 2.997(5) yes . 55501
Ni(2) N(6) 2.023(5) yes . 55501
Ni(2) N(7) 2.990(6) yes . 55501
Ni(2) N(9) 2.989(5) yes . 55501
Ni(2) N(10) 2.024(6) yes . 55501
Ni(2) N(11) 2.959(7) yes . 55501
Ni(2) C(1) 3.021(8) yes . 55501
Ni(2) C(4) 3.295(7) yes . 55501
Ni(2) C(11) 3.048(7) yes . 55501
Ni(2) C(14) 3.331(7) yes . 55501
Ni(2) C(21) 3.048(8) yes . 55501
Ni(2) C(24) 3.323(8) yes . 55501
Ni(2) H(43) 3.50(1) no . 55501
O(1) Ni(2) 2.133(4) yes . 55501
O(1) O(3) 2.963(7) yes . 55501
O(1) O(5) 2.934(7) yes . 55501
O(1) N(2) 2.782(8) yes . 55501
O(1) N(4) 3.477(9) yes . 55501
O(1) N(10) 3.099(7) yes . 55501
O(1) N(11) 3.177(8) yes . 55501
O(1) C(1) 2.97(1) yes . 55501
O(1) C(4) 2.37(1) yes . 55501
O(1) C(5) 2.455(8) yes . 55501
O(1) C(7) 2.94(1) yes . 55501
O(1) C(8) 2.97(1) yes . 55501
O(1) C(19) 3.55(1) yes . 54502
O(1) C(21) 3.548(8) yes . 55501
O(1) C(24) 3.445(9) yes . 55501
O(1) H(3) 2.66(1) no . 55501
O(1) H(4) 3.18(1) no . 55501
O(1) H(7) 3.23(1) no . 55501
O(1) H(8) 2.68(1) no . 55501
O(1) H(23) 3.20(1) no . 54502
O(1) H(25) 3.07(1) no . 54502
O(1) H(26) 3.23(1) no . 54502
O(1) H(27) 3.17(1) no . 54502
O(1) H(34) 3.58(1) no . 55501
O(2) N(3) 3.43(1) yes . 55501
O(2) C(1) 2.938(9) yes . 55501
O(2) C(2) 3.041(9) yes . 55501
O(2) C(3) 3.55(1) yes . 65503
O(2) C(4) 2.35(1) yes . 55501
O(2) C(5) 3.59(1) yes . 55501
O(2) C(6) 2.39(1) yes . 55501
O(2) C(9) 2.94(1) yes . 55501
O(2) C(10) 2.88(1) yes . 55501
O(2) H(1) 2.650(9) no . 55501
O(2) H(1) 3.41(1) no . 65503
O(2) H(2) 3.06(1) no . 65503
O(2) H(9) 3.20(2) no . 55501
O(2) H(10) 2.68(1) no . 55501
O(2) H(13) 2.57(1) no . 55501
O(2) H(14) 3.17(1) no . 55501
O(2) H(44) 3.21(1) no . 65503
O(3) Ni(2) 2.140(5) yes . 55501
O(3) O(1) 2.963(7) yes . 55501
O(3) O(5) 2.825(8) yes . 55501
O(3) N(2) 3.154(8) yes . 55501
O(3) N(3) 3.144(7) yes . 55501
O(3) N(6) 2.811(6) yes . 55501
O(3) N(8) 3.468(7) yes . 55501
O(3) C(1) 3.546(9) yes . 55501
O(3) C(4) 3.372(9) yes . 55501
O(3) C(8) 3.41(1) yes . 55501
O(3) C(11) 2.979(7) yes . 55501
O(3) C(14) 2.371(8) yes . 55501
O(3) C(15) 2.444(9) yes . 55501
O(3) C(18) 3.02(1) yes . 55501
O(3) C(17) 2.931(9) yes . 55501
O(3) C(32) 3.56(1) yes . 55501
O(3) H(7) 2.89(1) no . 55501
O(3) H(8) 3.17(2) no . 55501
O(3) H(20) 2.75(1) no . 55501
O(3) H(21) 3.30(1) no . 55501
O(3) H(17) 3.158(9) no . 55501
O(3) H(18) 2.653(8) no . 55501
O(3) H(43) 2.67(1) no . 55501
O(4) N(7) 3.431(7) yes . 55501
O(4) C(11) 2.924(9) yes . 55501
O(4) C(12) 3.012(9) yes . 55501
O(4) C(14) 2.344(9) yes . 55501
O(4) C(15) 3.584(8) yes . 55501
O(4) C(16) 2.434(8) yes . 55501
O(4) C(19) 2.880(9) yes . 55501
O(4) C(20) 3.04(1) yes . 55501
O(4) H(3) 3.36(1) no . 45404
O(4) H(4) 2.94(1) no . 55502
O(4) H(5) 3.16(1) no . 45404
O(4) H(6) 3.51(2) no . 45404
O(4) H(15) 2.599(9) no . 55501
O(4) H(24) 3.05(1) no . 55501
O(4) H(25) 2.629(9) no . 55501
O(4) H(27) 2.78(1) no . 55501
O(4) H(28) 3.32(1) no . 55501
O(4) H(34) 3.558(9) no . 45404
O(5) Ni(2) 2.103(5) yes . 55501
O(5) O(1) 2.934(7) yes . 55501
O(5) O(3) 2.825(8) yes . 55501
O(5) N(6) 3.065(8) yes . 55501
O(5) N(7) 3.042(8) yes . 55501
O(5) N(10) 2.804(7) yes . 55501
O(5) N(12) 3.467(8) yes . 55501
O(5) C(34) 3.42(1) yes . 45501
O(5) C(11) 3.479(9) yes . 55501
O(5) C(14) 3.317(9) yes . 55501
O(5) C(21) 2.994(8) yes . 55501
O(5) C(24) 2.373(9) yes . 55501
O(5) C(25) 2.43(1) yes . 55501
O(5) C(27) 3.01(1) yes . 55501
O(5) C(28) 2.868(9) yes . 55501
O(5) H(28) 3.46(1) no . 55501
O(5) H(32) 2.74(1) no . 55501
O(5) H(33) 3.28(1) no . 55501
O(5) H(34) 3.059(9) no . 55501
O(5) H(35) 2.600(9) no . 55501
O(5) H(46) 3.25(1) no . 45501
O(5) H(47) 3.370(9) no . 45501
O(5) H(48) 3.09(1) no . 45501
O(6) N(11) 3.438(8) yes . 55501
O(6) C(10) 3.32(1) yes . 45501
O(6) C(21) 2.92(1) yes . 55501
O(6) C(22) 3.009(9) yes . 55501
O(6) C(24) 2.34(1) yes . 55501
O(6) C(26) 2.458(9) yes . 55501
O(6) C(30) 2.92(1) yes . 55501
O(6) C(29) 3.028(9) yes . 55501
O(6) H(10) 3.52(1) no . 45501
O(6) H(11) 3.40(1) no . 45501
O(6) H(12) 2.81(1) no . 45501
O(6) H(13) 2.95(1) no . 45501
O(6) H(22) 3.36(1) no . 54502
O(6) H(23) 3.07(1) no . 54502
O(6) H(24) 3.28(1) no . 54502
O(6) H(29) 2.601(9) no . 55501
O(6) H(41) 3.08(1) no . 55501
O(6) H(42) 2.67(1) no . 55501
O(6) H(37) 2.761(9) no . 55501
O(6) H(38) 3.288(9) no . 55501
N(1) Ni(1) 2.122(5) yes . 55501
N(1) Ni(2) 2.994(6) yes . 55501
N(1) N(5) 2.979(8) yes . 55501
N(1) N(5) 2.990(8) yes . 55503
N(1) N(6) 3.108(8) yes . 55501
N(1) N(9) 3.007(9) yes . 55501
N(1) N(9) 2.987(7) yes . 55503
N(1) N(10) 3.369(9) yes . 55501
N(1) C(1) 2.187(8) yes . 55501
N(1) C(2) 2.25(1) yes . 55501
N(1) C(4) 3.555(8) yes . 55501
N(1) C(13) 3.39(1) yes . 55503
N(1) C(23) 3.272(9) yes . 55503
N(1) H(1) 3.17(1) no . 55501
N(1) H(2) 2.04(1) no . 55501
N(1) H(16) 3.12(1) no . 55503
N(1) H(30) 3.119(9) no . 55503
N(1) H(43) 3.22(1) no . 55501
N(1) H(44) 3.22(1) no . 55501
N(2) Ni(1) 3.054(5) yes . 55501
N(2) Ni(1) 3.054(5) yes . 55503
N(2) Ni(1) 3.054(5) yes . 55505
N(2) Ni(2) 2.014(6) yes . 55501
N(2) O(1) 2.782(8) yes . 55501
N(2) O(3) 3.154(8) yes . 55501
N(2) N(3) 2.901(7) yes . 55501
N(2) N(5) 3.346(7) yes . 55501
N(2) N(6) 2.917(8) yes . 55501
N(2) N(9) 3.109(8) yes . 55501
N(2) N(10) 2.925(9) yes . 55501
N(2) C(2) 2.25(1) yes . 55501
N(2) C(3) 2.18(1) yes . 55501
N(2) C(4) 2.408(8) yes . 55501
N(2) H(1) 3.17(1) no . 55501
N(2) H(2) 3.09(1) no . 55501
N(2) H(26) 3.49(1) no . 54502
N(2) H(43) 2.89(1) no . 55501
N(2) H(44) 3.47(1) no . 55501
N(3) Ni(2) 2.961(5) yes . 55501
N(3) O(2) 3.43(1) yes . 55501
N(3) O(3) 3.144(7) yes . 55501
N(3) N(2) 2.901(7) yes . 55501
N(3) N(4) 2.20(1) yes . 55501
N(3) C(1) 2.48(1) yes . 55501
N(3) C(6) 2.35(1) yes . 55501
N(3) C(7) 2.46(1) yes . 55501
N(3) C(8) 2.40(1) yes . 55501
N(3) C(9) 3.27(1) yes . 55501
N(3) H(3) 2.62(1) no . 55501
N(3) H(4) 2.65(1) no . 55501
N(3) H(5) 3.28(1) no . 55501
N(3) H(6) 3.24(1) no . 55501
N(3) H(7) 2.57(1) no . 55501
N(3) H(8) 2.56(2) no . 55501
N(3) H(9) 3.01(1) no . 55501
N(3) H(26) 3.48(1) no . 54502
N(3) H(27) 3.00(1) no . 54502
N(13) C(8) 3.56(1) yes . 45404
N(13) C(27) 3.55(1) yes . 55404
N(13) C(32) 2.59(1) yes . 55501
N(13) H(6) 2.74(1) no . 45404
N(13) H(7) 3.59(1) no . 45404
N(13) H(14) 3.35(2) no . 45404
N(13) H(21) 3.02(1) no . 55501
N(13) H(30) 3.56(1) no . 55503
N(13) H(31) 3.17(1) no . 55404
N(13) H(33) 3.05(1) no . 55404
N(13) H(41) 2.96(1) no . 55404
N(13) H(43) 3.03(1) no . 55501
N(13) H(44) 3.05(1) no . 55501
N(13) H(45) 3.03(1) no . 55501
N(14) C(34) 2.58(1) yes . 55501
N(14) H(2) 3.56(1) no . 65503
N(14) H(20) 2.96(1) no . 55501
N(14) H(31) 3.05(1) no . 55404
N(14) H(36) 2.88(1) no . 55404
N(14) H(40) 2.80(1) no . 55404
N(14) H(45) 2.78(1) no . 55501
N(14) H(46) 3.04(1) no . 55501
N(14) H(47) 3.03(1) no . 55501
N(14) H(48) 3.03(1) no . 55501
N(4) O(1) 3.477(9) yes . 55501
N(4) N(3) 2.20(1) yes . 55501
N(4) C(1) 2.488(8) yes . 55501
N(4) C(2) 3.158(9) yes . 55501
N(4) C(5) 2.37(1) yes . 55501
N(4) C(7) 3.54(1) yes . 55501
N(4) C(8) 3.28(2) yes . 55501
N(4) C(9) 2.39(1) yes . 55501
N(4) C(10) 2.46(1) yes . 55501
N(4) H(1) 3.12(1) no . 55501
N(4) H(4) 3.52(1) no . 55501
N(4) H(7) 3.07(2) no . 55501
N(4) H(9) 2.55(1) no . 55501
N(4) H(10) 2.57(1) no . 55501
N(4) H(11) 3.23(1) no . 55501
N(4) H(12) 3.24(1) no . 55501
N(4) H(13) 2.59(1) no . 55501
N(4) H(14) 2.76(1) no . 55501
N(5) Ni(1) 2.099(6) yes . 55501
N(5) Ni(2) 2.997(5) yes . 55501
N(5) N(1) 2.979(8) yes . 55501
N(5) N(1) 2.990(8) yes . 55503
N(5) N(2) 3.346(7) yes . 55501
N(5) N(9) 2.994(8) yes . 55501
N(5) N(9) 2.967(9) yes . 55503
N(5) N(10) 3.103(8) yes . 55501
N(5) C(34) 3.60(1) yes . 45501
N(5) C(3) 3.362(9) yes . 55503
N(5) C(11) 2.200(9) yes . 55501
N(5) C(12) 2.24(1) yes . 55501
N(5) C(14) 3.553(9) yes . 55501
N(5) C(23) 3.37(1) yes . 55503
N(5) H(2) 3.23(1) no . 55503
N(5) H(15) 3.163(9) no . 55501
N(5) H(16) 2.052(8) no . 55501
N(5) H(30) 3.09(1) no . 55503
N(5) H(47) 2.88(1) no . 45501
N(5) H(48) 3.48(1) no . 45501
N(6) Ni(1) 3.044(5) yes . 55501
N(6) Ni(2) 2.023(5) yes . 55501
N(6) O(3) 2.811(6) yes . 55501
N(6) O(5) 3.065(8) yes . 55501
N(6) N(1) 3.108(8) yes . 55501
N(6) N(2) 2.917(8) yes . 55501
N(6) N(7) 2.928(7) yes . 55501
N(6) N(9) 3.347(8) yes . 55501
N(6) N(10) 2.903(8) yes . 55501
N(6) C(34) 3.52(1) yes . 45501
N(6) C(12) 2.245(9) yes . 55501
N(6) C(13) 2.187(8) yes . 55501
N(6) C(14) 2.414(9) yes . 55501
N(6) H(15) 3.165(9) no . 55501
N(6) H(16) 3.101(8) no . 55501
N(6) H(43) 3.27(1) no . 55501
N(6) H(47) 3.00(1) no . 45501
N(6) H(48) 3.14(1) no . 45501
N(7) Ni(2) 2.990(6) yes . 55501
N(7) O(4) 3.431(7) yes . 55501
N(7) O(5) 3.042(8) yes . 55501
N(7) N(6) 2.928(7) yes . 55501
N(7) N(8) 2.199(8) yes . 55501
N(7) C(11) 2.485(8) yes . 55501
N(7) C(16) 2.357(9) yes . 55501
N(7) C(18) 2.42(1) yes . 55501
N(7) C(17) 2.500(9) yes . 55501
N(7) C(20) 3.19(1) yes . 55501
N(7) H(20) 2.59(1) no . 55501
N(7) H(21) 2.59(1) no . 55501
N(7) H(22) 3.25(1) no . 55501
N(7) H(17) 2.706(9) no . 55501
N(7) H(18) 2.667(8) no . 55501
N(7) H(19) 3.311(9) no . 55501
N(7) H(28) 2.92(1) no . 55501
N(7) H(43) 3.20(1) no . 55501
N(8) O(3) 3.468(7) yes . 55501
N(8) N(7) 2.199(8) yes . 55501
N(8) C(11) 2.473(9) yes . 55501
N(8) C(12) 3.133(9) yes . 55501
N(8) C(15) 2.358(9) yes . 55501
N(8) C(18) 3.20(1) yes . 55501
N(8) C(19) 2.47(1) yes . 55501
N(8) C(20) 2.43(1) yes . 55501
N(8) H(15) 3.080(9) no . 55501
N(8) H(21) 2.93(1) no . 55501
N(8) H(23) 3.29(1) no . 55501
N(8) H(24) 2.64(1) no . 55501
N(8) H(25) 2.65(1) no . 55501
N(8) H(26) 3.26(1) no . 55501
N(8) H(27) 2.59(1) no . 55501
N(8) H(28) 2.60(1) no . 55501
N(9) Ni(1) 2.116(6) yes . 55501
N(9) Ni(2) 2.989(5) yes . 55501
N(9) N(1) 3.007(9) yes . 55501
N(9) N(1) 2.987(7) yes . 55503
N(9) N(2) 3.109(8) yes . 55501
N(9) N(5) 2.994(8) yes . 55501
N(9) N(5) 2.967(9) yes . 55503
N(9) N(6) 3.347(8) yes . 55501
N(9) C(3) 3.384(8) yes . 55503
N(9) C(13) 3.28(1) yes . 55503
N(9) C(21) 2.19(1) yes . 55501
N(9) C(22) 2.25(1) yes . 55501
N(9) C(24) 3.549(9) yes . 55501
N(9) H(2) 3.102(9) no . 55503
N(9) H(16) 3.12(1) no . 55503
N(9) H(19) 3.52(1) no . 54502
N(9) H(29) 3.17(1) no . 55501
N(9) H(30) 2.045(9) no . 55501
N(9) H(47) 3.39(1) no . 45501
N(10) Ni(1) 3.044(6) yes . 55501
N(10) Ni(1) 3.044(6) yes . 55503
N(10) Ni(1) 3.044(6) yes . 55505
N(10) Ni(2) 2.024(6) yes . 55501
N(10) O(1) 3.099(7) yes . 55501
N(10) O(5) 2.804(7) yes . 55501
N(10) N(1) 3.369(9) yes . 55501
N(10) N(2) 2.925(9) yes . 55501
N(10) N(5) 3.103(8) yes . 55501
N(10) N(6) 2.903(8) yes . 55501
N(10) N(11) 2.917(8) yes . 55501
N(10) C(22) 2.26(1) yes . 55501
N(10) C(23) 2.180(9) yes . 55501
N(10) C(24) 2.41(1) yes . 55501
N(10) H(23) 3.38(1) no . 54502
N(10) H(29) 3.18(1) no . 55501
N(10) H(30) 3.092(9) no . 55501
N(10) H(47) 3.01(1) no . 45501
N(11) Ni(2) 2.959(7) yes . 55501
N(11) O(1) 3.177(8) yes . 55501
N(11) O(6) 3.438(8) yes . 55501
N(11) N(10) 2.917(8) yes . 55501
N(11) N(12) 2.203(9) yes . 55501
N(11) C(21) 2.498(9) yes . 55501
N(11) C(26) 2.37(1) yes . 55501
N(11) C(27) 2.44(1) yes . 55501
N(11) C(28) 2.46(1) yes . 55501
N(11) C(29) 3.22(1) yes . 55501
N(11) H(31) 3.26(1) no . 55501
N(11) H(32) 2.61(1) no . 55501
N(11) H(33) 2.60(1) no . 55501
N(11) H(34) 2.635(9) no . 55501
N(11) H(35) 2.64(1) no . 55501
N(11) H(36) 3.28(1) no . 55501
N(11) H(38) 2.97(1) no . 55501
N(11) H(46) 3.20(1) no . 45501
N(12) O(5) 3.467(8) yes . 55501
N(12) N(11) 2.203(9) yes . 55501
N(12) C(10) 3.53(1) yes . 45501
N(12) C(21) 2.49(1) yes . 55501
N(12) C(22) 3.157(9) yes . 55501
N(12) C(25) 2.37(1) yes . 55501
N(12) C(27) 3.25(1) yes . 55501
N(12) C(30) 2.48(1) yes . 55501
N(12) C(29) 2.418(9) yes . 55501
N(12) H(12) 3.13(1) no . 45501
N(12) H(13) 3.11(1) no . 45501
N(12) H(23) 3.04(1) no . 54502
N(12) H(24) 3.57(1) no . 54502
N(12) H(29) 3.118(9) no . 55501
N(12) H(33) 3.00(1) no . 55501
N(12) H(40) 3.30(1) no . 55501
N(12) H(41) 2.66(1) no . 55501
N(12) H(42) 2.66(1) no . 55501
N(12) H(37) 2.581(9) no . 55501
N(12) H(38) 2.581(9) no . 55501
N(12) H(39) 3.254(9) no . 55501
C(1) Ni(2) 3.021(8) yes . 55501
C(1) O(1) 2.97(1) yes . 55501
C(1) O(2) 2.938(9) yes . 55501
C(1) O(3) 3.546(9) yes . 55501
C(1) N(1) 2.187(8) yes . 55501
C(1) N(3) 2.48(1) yes . 55501
C(1) N(4) 2.488(8) yes . 55501
C(1) C(3) 2.17(1) yes . 55501
C(1) C(32) 3.53(1) yes . 55501
C(1) H(1) 2.12(1) no . 55501
C(1) H(2) 3.09(1) no . 55501
C(1) H(26) 3.51(1) no . 54502
C(1) H(43) 2.95(1) no . 55501
C(1) H(44) 3.41(1) no . 55501
C(2) O(2) 3.041(9) yes . 55501
C(2) N(1) 2.25(1) yes . 55501
C(2) N(2) 2.25(1) yes . 55501
C(2) N(4) 3.158(9) yes . 55501
C(2) C(4) 2.59(1) yes . 55501
C(2) C(32) 3.56(1) yes . 55501
C(2) H(1) 3.52(1) no . 65503
C(2) H(2) 2.06(1) no . 55501
C(2) H(43) 3.31(1) no . 55501
C(2) H(44) 3.10(1) no . 55501
C(34) O(5) 3.42(1) yes . 65501
C(34) N(14) 2.58(1) yes . 55501
C(34) N(5) 3.60(1) yes . 65501
C(34) N(6) 3.52(1) yes . 65501
C(34) C(11) 3.59(1) yes . 65501
C(34) H(2) 2.98(1) no . 65503
C(34) H(14) 3.53(2) no . 55501
C(34) H(32) 3.56(1) no . 65501
C(34) H(33) 3.38(1) no . 65501
C(3) Ni(1) 3.163(8) yes . 55501
C(3) Ni(1) 3.163(8) yes . 55503
C(3) Ni(1) 3.163(8) yes . 55505
C(3) O(2) 3.55(1) yes . 65503
C(3) N(2) 2.18(1) yes . 55501
C(3) N(5) 3.362(9) yes . 55503
C(3) N(9) 3.384(8) yes . 55503
C(3) C(1) 2.17(1) yes . 55501
C(3) C(13) 3.55(1) yes . 55503
C(3) C(23) 3.41(1) yes . 55503
C(3) H(1) 2.10(1) no . 55501
C(3) H(16) 3.27(1) no . 55503
C(3) H(30) 3.34(1) no . 55503
C(3) H(43) 3.43(1) no . 55501
C(3) H(44) 2.97(1) no . 55501
C(3) H(47) 3.07(1) no . 65503
C(4) Ni(2) 3.295(7) yes . 55501
C(4) O(1) 2.37(1) yes . 55501
C(4) O(2) 2.35(1) yes . 55501
C(4) O(3) 3.372(9) yes . 55501
C(4) N(1) 3.555(8) yes . 55501
C(4) N(2) 2.408(8) yes . 55501
C(4) C(2) 2.59(1) yes . 55501
C(4) C(5) 2.36(1) yes . 55501
C(4) C(6) 2.34(1) yes . 55501
C(4) C(7) 3.48(1) yes . 55501
C(4) C(8) 3.25(2) yes . 55501
C(4) C(9) 3.19(1) yes . 55501
C(4) C(10) 3.57(1) yes . 55501
C(4) H(1) 2.96(1) no . 55501
C(4) H(4) 3.48(1) no . 55501
C(4) H(7) 3.09(1) no . 55501
C(4) H(9) 2.97(1) no . 55501
C(4) H(10) 3.57(1) no . 55501
C(4) H(27) 3.28(1) no . 54502
C(4) H(43) 3.54(1) no . 55501
C(5) O(1) 2.455(8) yes . 55501
C(5) O(2) 3.59(1) yes . 55501
C(5) N(4) 2.37(1) yes . 55501
C(5) C(4) 2.36(1) yes . 55501
C(5) C(6) 1.55(1) yes . 55501
C(5) C(9) 2.63(1) yes . 55501
C(5) C(10) 2.59(1) yes . 55501
C(5) H(3) 2.00(1) no . 55501
C(5) H(4) 2.00(1) no . 55501
C(5) H(5) 2.00(1) no . 55501
C(5) H(6) 2.02(1) no . 55501
C(5) H(7) 2.02(1) no . 55501
C(5) H(8) 2.02(2) no . 55501
C(5) H(9) 2.74(1) no . 55501
C(5) H(10) 3.43(2) no . 55501
C(5) H(11) 2.89(1) no . 55501
C(5) H(12) 2.81(1) no . 55501
C(5) H(13) 3.37(1) no . 55501
C(5) H(14) 2.79(1) no . 55501
C(5) H(27) 3.59(1) no . 54502
C(6) O(2) 2.39(1) yes . 55501
C(6) N(3) 2.35(1) yes . 55501
C(6) C(4) 2.34(1) yes . 55501
C(6) C(5) 1.55(1) yes . 55501
C(6) C(7) 2.53(2) yes . 55501
C(6) C(8) 2.53(2) yes . 55501
C(6) C(9) 1.67(2) yes . 55501
C(6) H(3) 3.34(2) no . 55501
C(6) H(4) 2.66(2) no . 55501
C(6) H(5) 2.78(2) no . 55501
C(6) H(6) 2.79(2) no . 55501
C(6) H(7) 2.64(2) no . 55501
C(6) H(8) 3.34(2) no . 55501
C(6) H(9) 2.18(2) no . 55501
C(6) H(10) 2.18(2) no . 55501
C(6) H(11) 2.18(2) no . 55501
C(6) H(12) 1.94(1) no . 55501
C(6) H(13) 1.94(1) no . 55501
C(6) H(14) 1.94(2) no . 55501
C(7) O(1) 2.94(1) yes . 55501
C(7) N(3) 2.46(1) yes . 55501
C(7) N(4) 3.54(1) yes . 55501
C(7) C(4) 3.48(1) yes . 55501
C(7) C(6) 2.53(2) yes . 55501
C(7) C(8) 2.45(2) yes . 55501
C(7) C(9) 2.79(2) yes . 55501
C(7) C(10) 3.43(2) yes . 55501
C(7) H(6) 2.63(2) no . 55501
C(7) H(7) 3.27(2) no . 55501
C(7) H(8) 2.65(2) no . 55501
C(7) H(9) 2.73(2) no . 55501
C(7) H(11) 2.66(2) no . 55501
C(7) H(12) 3.27(2) no . 55501
C(7) H(25) 3.04(1) no . 54502
C(7) H(27) 3.28(1) no . 54502
C(8) O(1) 2.97(1) yes . 55501
C(8) O(3) 3.41(1) yes . 55501
C(8) N(3) 2.40(1) yes . 55501
C(8) N(13) 3.56(1) yes . 55504
C(8) N(4) 3.28(2) yes . 55501
C(8) C(4) 3.25(2) yes . 55501
C(8) C(6) 2.53(2) yes . 55501
C(8) C(7) 2.45(2) yes . 55501
C(8) C(10) 2.99(2) yes . 55501
C(8) C(17) 3.47(1) yes . 55501
C(8) H(3) 2.63(2) no . 55501
C(8) H(4) 3.27(2) no . 55501
C(8) H(5) 2.64(2) no . 55501
C(8) H(12) 3.18(2) no . 55501
C(8) H(14) 2.71(2) no . 55501
C(8) H(15) 3.38(2) no . 55504
C(8) H(18) 2.57(1) no . 55501
C(9) O(2) 2.94(1) yes . 55501
C(9) N(3) 3.27(1) yes . 55501
C(9) N(4) 2.39(1) yes . 55501
C(9) C(4) 3.19(1) yes . 55501
C(9) C(5) 2.63(1) yes . 55501
C(9) C(6) 1.67(2) yes . 55501
C(9) C(7) 2.79(2) yes . 55501
C(9) C(10) 2.38(2) yes . 55501
C(9) H(4) 2.37(2) no . 55501
C(9) H(5) 2.98(2) no . 55501
C(9) H(12) 2.49(2) no . 55501
C(9) H(13) 2.49(2) no . 55501
C(9) H(14) 3.26(2) no . 55501
C(9) H(27) 3.39(2) no . 54502
C(9) H(29) 3.33(2) no . 65501
C(10) O(2) 2.88(1) yes . 55501
C(10) O(6) 3.32(1) yes . 65501
C(10) N(4) 2.46(1) yes . 55501
C(10) N(12) 3.53(1) yes . 65501
C(10) C(4) 3.57(1) yes . 55501
C(10) C(5) 2.59(1) yes . 55501
C(10) C(7) 3.43(2) yes . 55501
C(10) C(8) 2.99(2) yes . 55501
C(10) C(9) 2.38(2) yes . 55501
C(10) H(5) 3.30(2) no . 55501
C(10) H(6) 2.86(2) no . 55501
C(10) H(7) 2.97(2) no . 55501
C(10) H(9) 3.21(2) no . 55501
C(10) H(10) 2.56(2) no . 55501
C(10) H(11) 2.56(2) no . 55501
C(10) H(29) 3.47(1) no . 65501
C(10) H(33) 3.48(1) no . 65501
C(10) H(41) 3.47(1) no . 65501
C(10) H(46) 3.28(2) no . 55501
C(11) Ni(2) 3.048(7) yes . 55501
C(11) O(3) 2.979(7) yes . 55501
C(11) O(4) 2.924(9) yes . 55501
C(11) O(5) 3.479(9) yes . 55501
C(11) N(5) 2.200(9) yes . 55501
C(11) N(7) 2.485(8) yes . 55501
C(11) N(8) 2.473(9) yes . 55501
C(11) C(34) 3.59(1) yes . 45501
C(11) C(13) 2.187(9) yes . 55501
C(11) H(15) 2.112(9) no . 55501
C(11) H(16) 3.107(9) no . 55501
C(11) H(43) 3.51(1) no . 55501
C(11) H(47) 3.38(1) no . 45501
C(11) H(48) 2.92(1) no . 45501
C(12) O(4) 3.012(9) yes . 55501
C(12) N(5) 2.24(1) yes . 55501
C(12) N(6) 2.245(9) yes . 55501
C(12) N(8) 3.133(9) yes . 55501
C(12) C(14) 2.569(9) yes . 55501
C(12) C(28) 3.46(1) yes . 45404
C(12) H(16) 2.07(1) no . 55501
C(12) H(17) 3.39(1) no . 45404
C(12) H(34) 3.32(1) no . 45404
C(12) H(35) 3.34(1) no . 45404
C(12) H(36) 3.16(1) no . 45404
C(12) H(47) 3.50(1) no . 45501
C(12) H(48) 3.16(1) no . 45501
C(13) Ni(1) 3.131(7) yes . 55501
C(13) N(1) 3.39(1) yes . 55503
C(13) N(6) 2.187(8) yes . 55501
C(13) N(9) 3.28(1) yes . 55503
C(13) C(3) 3.55(1) yes . 55503
C(13) C(11) 2.187(9) yes . 55501
C(13) C(23) 3.46(1) yes . 55503
C(13) H(2) 3.52(1) no . 55503
C(13) H(15) 2.10(1) no . 55501
C(13) H(17) 3.14(1) no . 45404
C(13) H(19) 3.40(1) no . 45404
C(13) H(30) 3.16(1) no . 55503
C(13) H(35) 3.50(1) no . 45404
C(13) H(36) 3.47(1) no . 45404
C(13) H(47) 3.19(1) no . 45501
C(13) H(48) 3.48(1) no . 45501
C(14) Ni(2) 3.331(7) yes . 55501
C(14) O(3) 2.371(8) yes . 55501
C(14) O(4) 2.344(9) yes . 55501
C(14) O(5) 3.317(9) yes . 55501
C(14) N(5) 3.553(9) yes . 55501
C(14) N(6) 2.414(9) yes . 55501
C(14) C(12) 2.569(9) yes . 55501
C(14) C(15) 2.363(9) yes . 55501
C(14) C(16) 2.37(1) yes . 55501
C(14) C(18) 3.18(1) yes . 55501
C(14) C(19) 3.57(1) yes . 55501
C(14) C(20) 3.21(1) yes . 55501
C(14) H(15) 2.931(9) no . 55501
C(14) H(20) 3.56(1) no . 55501
C(14) H(21) 2.97(1) no . 55501
C(14) H(27) 3.59(1) no . 55501
C(14) H(28) 3.01(1) no . 55501
C(14) H(43) 3.56(1) no . 55501
C(14) H(48) 3.43(1) no . 45501
C(15) O(3) 2.444(9) yes . 55501
C(15) O(4) 3.584(8) yes . 55501
C(15) N(8) 2.358(9) yes . 55501
C(15) C(14) 2.363(9) yes . 55501
C(15) C(16) 1.56(1) yes . 55501
C(15) C(19) 2.59(1) yes . 55501
C(15) C(20) 2.58(1) yes . 55501
C(15) H(20) 2.05(1) no . 55501
C(15) H(21) 2.05(1) no . 55501
C(15) H(22) 2.05(1) no . 55501
C(15) H(17) 2.04(1) no . 55501
C(15) H(18) 2.043(9) no . 55501
C(15) H(19) 2.043(9) no . 55501
C(15) H(23) 2.83(1) no . 55501
C(15) H(24) 2.73(1) no . 55501
C(15) H(25) 3.39(1) no . 55501
C(15) H(26) 2.84(1) no . 55501
C(15) H(27) 3.38(1) no . 55501
C(15) H(28) 2.69(1) no . 55501
C(16) O(4) 2.434(8) yes . 55501
C(16) N(7) 2.357(9) yes . 55501
C(16) C(14) 2.37(1) yes . 55501
C(16) C(15) 1.56(1) yes . 55501
C(16) C(18) 2.59(1) yes . 55501
C(16) C(17) 2.58(1) yes . 55501
C(16) H(20) 3.39(1) no . 55501
C(16) H(21) 2.71(1) no . 55501
C(16) H(22) 2.85(1) no . 55501
C(16) H(17) 2.70(1) no . 55501
C(16) H(18) 3.38(1) no . 55501
C(16) H(19) 2.831(9) no . 55501
C(16) H(23) 2.04(1) no . 55501
C(16) H(24) 2.04(1) no . 55501
C(16) H(25) 2.04(1) no . 55501
C(16) H(26) 2.05(1) no . 55501
C(16) H(27) 2.05(1) no . 55501
C(16) H(28) 2.05(1) no . 55501
C(18) O(3) 3.02(1) yes . 55501
C(18) N(7) 2.42(1) yes . 55501
C(18) N(8) 3.20(1) yes . 55501
C(18) C(14) 3.18(1) yes . 55501
C(18) C(16) 2.59(1) yes . 55501
C(18) C(17) 2.50(1) yes . 55501
C(18) C(19) 2.89(1) yes . 55501
C(18) C(30) 3.41(1) yes . 55404
C(18) H(17) 3.32(1) no . 55501
C(18) H(18) 2.67(1) no . 55501
C(18) H(19) 2.67(1) no . 55501
C(18) H(23) 3.07(1) no . 55501
C(18) H(24) 2.54(1) no . 55501
C(18) H(40) 2.94(1) no . 55404
C(18) H(41) 3.40(1) no . 55404
C(18) H(42) 3.35(1) no . 55404
C(17) O(3) 2.931(9) yes . 55501
C(17) N(7) 2.500(9) yes . 55501
C(17) C(8) 3.47(1) yes . 55501
C(17) C(16) 2.58(1) yes . 55501
C(17) C(18) 2.50(1) yes . 55501
C(17) C(19) 3.52(1) yes . 55501
C(17) C(20) 2.87(1) yes . 55501
C(17) H(7) 3.02(1) no . 55501
C(17) H(8) 3.13(1) no . 55501
C(17) H(15) 3.59(1) no . 55504
C(17) H(16) 3.16(1) no . 55504
C(17) H(20) 2.68(1) no . 55501
C(17) H(21) 3.31(1) no . 55501
C(17) H(22) 2.67(1) no . 55501
C(17) H(23) 3.38(1) no . 55501
C(17) H(26) 2.70(1) no . 55501
C(17) H(28) 2.83(1) no . 55501
C(17) H(35) 3.29(1) no . 55501
C(19) O(1) 3.55(1) yes . 55502
C(19) O(4) 2.880(9) yes . 55501
C(19) N(8) 2.47(1) yes . 55501
C(19) C(14) 3.57(1) yes . 55501
C(19) C(15) 2.59(1) yes . 55501
C(19) C(18) 2.89(1) yes . 55501
C(19) C(17) 3.52(1) yes . 55501
C(19) C(20) 2.51(1) yes . 55501
C(19) H(3) 3.44(1) no . 55502
C(19) H(4) 3.59(1) no . 55502
C(19) H(21) 2.84(1) no . 55501
C(19) H(22) 2.74(1) no . 55501
C(19) H(19) 3.39(1) no . 55501
C(19) H(26) 2.69(1) no . 55501
C(19) H(27) 2.69(1) no . 55501
C(19) H(28) 3.32(1) no . 55501
C(19) H(37) 3.45(1) no . 55502
C(19) H(38) 3.05(1) no . 55502
C(20) O(4) 3.04(1) yes . 55501
C(20) N(7) 3.19(1) yes . 55501
C(20) N(8) 2.43(1) yes . 55501
C(20) C(14) 3.21(1) yes . 55501
C(20) C(15) 2.58(1) yes . 55501
C(20) C(17) 2.87(1) yes . 55501
C(20) C(19) 2.51(1) yes . 55501
C(20) H(4) 3.44(1) no . 55502
C(20) H(9) 3.36(1) no . 55502
C(20) H(16) 3.58(1) no . 55504
C(20) H(17) 2.49(1) no . 55501
C(20) H(19) 3.09(1) no . 55501
C(20) H(23) 2.71(1) no . 55501
C(20) H(24) 3.32(1) no . 55501
C(20) H(25) 2.67(1) no . 55501
C(21) Ni(2) 3.048(8) yes . 55501
C(21) O(1) 3.548(8) yes . 55501
C(21) O(5) 2.994(8) yes . 55501
C(21) O(6) 2.92(1) yes . 55501
C(21) N(9) 2.19(1) yes . 55501
C(21) N(11) 2.498(9) yes . 55501
C(21) N(12) 2.49(1) yes . 55501
C(21) C(23) 2.18(1) yes . 55501
C(21) H(13) 3.20(1) no . 45501
C(21) H(23) 2.75(1) no . 54502
C(21) H(29) 2.13(1) no . 55501
C(21) H(30) 3.10(1) no . 55501
C(21) H(46) 3.48(1) no . 45501
C(21) H(47) 3.23(1) no . 45501
C(22) O(6) 3.009(9) yes . 55501
C(22) N(9) 2.25(1) yes . 55501
C(22) N(10) 2.26(1) yes . 55501
C(22) N(12) 3.157(9) yes . 55501
C(22) C(24) 2.60(1) yes . 55501
C(22) H(10) 3.29(2) no . 45501
C(22) H(13) 2.94(1) no . 45501
C(22) H(22) 3.48(1) no . 54502
C(22) H(19) 2.99(1) no . 54502
C(22) H(23) 3.10(1) no . 54502
C(22) H(30) 2.07(1) no . 55501
C(23) Ni(1) 3.137(8) yes . 55501
C(23) N(1) 3.272(9) yes . 55503
C(23) N(5) 3.37(1) yes . 55503
C(23) N(10) 2.180(9) yes . 55501
C(23) C(3) 3.41(1) yes . 55503
C(23) C(13) 3.46(1) yes . 55503
C(23) C(21) 2.18(1) yes . 55501
C(23) H(2) 3.10(1) no . 55503
C(23) H(16) 3.40(1) no . 55503
C(23) H(19) 2.84(1) no . 54502
C(23) H(29) 2.11(1) no . 55501
C(23) H(44) 3.24(1) no . 55503
C(24) Ni(2) 3.323(8) yes . 55501
C(24) O(1) 3.445(9) yes . 55501
C(24) O(5) 2.373(9) yes . 55501
C(24) O(6) 2.34(1) yes . 55501
C(24) N(9) 3.549(9) yes . 55501
C(24) N(10) 2.41(1) yes . 55501
C(24) C(22) 2.60(1) yes . 55501
C(24) C(25) 2.38(1) yes . 55501
C(24) C(26) 2.38(1) yes . 55501
C(24) C(27) 3.24(1) yes . 55501
C(24) C(28) 3.56(1) yes . 55501
C(24) C(30) 3.59(1) yes . 55501
C(24) C(29) 3.20(1) yes . 55501
C(24) H(13) 3.23(1) no . 45501
C(24) H(23) 2.87(1) no . 54502
C(24) H(29) 2.97(1) no . 55501
C(24) H(33) 3.05(1) no . 55501
C(24) H(34) 3.58(1) no . 55501
C(24) H(37) 3.58(1) no . 55501
C(24) H(38) 3.00(1) no . 55501
C(24) H(46) 3.29(1) no . 45501
C(25) O(5) 2.43(1) yes . 55501
C(25) N(12) 2.37(1) yes . 55501
C(25) C(24) 2.38(1) yes . 55501
C(25) C(26) 1.57(1) yes . 55501
C(25) C(30) 2.60(1) yes . 55501
C(25) C(29) 2.60(1) yes . 55501
C(25) H(31) 2.06(1) no . 55501
C(25) H(32) 2.06(1) no . 55501
C(25) H(33) 2.06(1) no . 55501
C(25) H(34) 2.04(1) no . 55501
C(25) H(35) 2.04(1) no . 55501
C(25) H(36) 2.04(1) no . 55501
C(25) H(40) 2.83(1) no . 55501
C(25) H(41) 2.75(1) no . 55501
C(25) H(42) 3.40(1) no . 55501
C(25) H(37) 3.40(1) no . 55501
C(25) H(38) 2.72(1) no . 55501
C(25) H(39) 2.86(1) no . 55501
C(26) O(6) 2.458(9) yes . 55501
C(26) N(11) 2.37(1) yes . 55501
C(26) C(24) 2.38(1) yes . 55501
C(26) C(25) 1.57(1) yes . 55501
C(26) C(27) 2.59(1) yes . 55501
C(26) C(28) 2.59(1) yes . 55501
C(26) H(31) 2.84(1) no . 55501
C(26) H(32) 3.40(1) no . 55501
C(26) H(33) 2.72(1) no . 55501
C(26) H(34) 2.73(1) no . 55501
C(26) H(35) 3.40(1) no . 55501
C(26) H(36) 2.83(1) no . 55501
C(26) H(40) 2.03(1) no . 55501
C(26) H(41) 2.03(1) no . 55501
C(26) H(42) 2.03(1) no . 55501
C(26) H(37) 2.05(1) no . 55501
C(26) H(38) 2.05(1) no . 55501
C(26) H(39) 2.05(1) no . 55501
C(27) O(5) 3.01(1) yes . 55501
C(27) N(13) 3.55(1) yes . 45504
C(27) N(11) 2.44(1) yes . 55501
C(27) N(12) 3.25(1) yes . 55501
C(27) C(24) 3.24(1) yes . 55501
C(27) C(26) 2.59(1) yes . 55501
C(27) C(28) 2.50(1) yes . 55501
C(27) C(30) 2.89(1) yes . 55501
C(27) H(34) 3.32(1) no . 55501
C(27) H(35) 2.65(1) no . 55501
C(27) H(36) 2.70(1) no . 55501
C(27) H(40) 3.04(1) no . 55501
C(27) H(41) 2.56(1) no . 55501
C(27) H(46) 3.15(1) no . 45501
C(28) O(5) 2.868(9) yes . 55501
C(28) N(11) 2.46(1) yes . 55501
C(28) C(12) 3.46(1) yes . 55504
C(28) C(24) 3.56(1) yes . 55501
C(28) C(26) 2.59(1) yes . 55501
C(28) C(27) 2.50(1) yes . 55501
C(28) C(30) 3.56(1) yes . 55501
C(28) C(29) 2.89(1) yes . 55501
C(28) H(8) 3.36(2) no . 55501
C(28) H(15) 2.80(1) no . 55504
C(28) H(16) 3.58(1) no . 55504
C(28) H(17) 3.31(1) no . 55501
C(28) H(31) 2.69(1) no . 55501
C(28) H(32) 2.67(1) no . 55501
C(28) H(33) 3.31(1) no . 55501
C(28) H(40) 3.43(1) no . 55501
C(28) H(38) 2.83(1) no . 55501
C(28) H(39) 2.75(1) no . 55501
C(30) O(6) 2.92(1) yes . 55501
C(30) N(12) 2.48(1) yes . 55501
C(30) C(18) 3.41(1) yes . 45504
C(30) C(24) 3.59(1) yes . 55501
C(30) C(25) 2.60(1) yes . 55501
C(30) C(27) 2.89(1) yes . 55501
C(30) C(28) 3.56(1) yes . 55501
C(30) C(29) 2.49(1) yes . 55501
C(30) H(12) 3.41(1) no . 45501
C(30) H(21) 2.97(1) no . 45504
C(30) H(22) 3.11(1) no . 45504
C(30) H(31) 2.74(1) no . 55501
C(30) H(33) 2.84(1) no . 55501
C(30) H(36) 3.44(1) no . 55501
C(30) H(37) 2.66(1) no . 55501
C(30) H(38) 3.31(1) no . 55501
C(30) H(39) 2.68(1) no . 55501
C(29) O(6) 3.028(9) yes . 55501
C(29) N(11) 3.22(1) yes . 55501
C(29) N(12) 2.418(9) yes . 55501
C(29) C(24) 3.20(1) yes . 55501
C(29) C(25) 2.60(1) yes . 55501
C(29) C(28) 2.89(1) yes . 55501
C(29) C(30) 2.49(1) yes . 55501
C(29) H(24) 3.42(1) no . 54502
C(29) H(25) 3.37(1) no . 54502
C(29) H(34) 2.55(1) no . 55501
C(29) H(36) 3.05(1) no . 55501
C(29) H(40) 2.70(1) no . 55501
C(29) H(41) 3.31(1) no . 55501
C(29) H(42) 2.63(1) no . 55501
C(31) H(21) 3.03(1) no . 55501
C(31) H(30) 3.09(1) no . 55503
C(31) H(31) 3.07(1) no . 55404
C(31) H(33) 3.47(1) no . 55404
C(31) H(41) 3.44(1) no . 55404
C(31) H(43) 1.98(1) no . 55501
C(31) H(44) 1.98(1) no . 55501
C(31) H(45) 1.98(1) no . 55501
C(33) H(2) 3.07(1) no . 65503
C(33) H(36) 3.12(1) no . 55404
C(33) H(46) 1.98(1) no . 55501
C(33) H(47) 1.98(1) no . 55501
C(33) H(48) 1.98(1) no . 55501
C(32) O(3) 3.56(1) yes . 55501
C(32) N(13) 2.59(1) yes . 55501
C(32) C(1) 3.53(1) yes . 55501
C(32) C(2) 3.56(1) yes . 55501
C(32) H(1) 3.37(1) no . 65503
C(32) H(20) 3.52(1) no . 55501
C(32) H(21) 3.57(1) no . 55501
C(32) H(30) 3.09(1) no . 55503
C(32) H(31) 3.51(1) no . 55404
H(1) O(2) 2.650(9) no . 55501
H(1) O(2) 3.41(1) no . 65503
H(1) N(1) 3.17(1) no . 55501
H(1) N(2) 3.17(1) no . 55501
H(1) N(4) 3.12(1) no . 55501
H(1) C(1) 2.12(1) no . 55501
H(1) C(2) 3.52(1) no . 65503
H(1) C(3) 2.10(1) no . 55501
H(1) C(4) 2.96(1) no . 55501
H(1) C(32) 3.37(1) no . 65503
H(2) Ni(1) 3.369(8) no . 55501
H(2) O(2) 3.06(1) no . 65503
H(2) N(1) 2.04(1) no . 55501
H(2) N(2) 3.09(1) no . 55501
H(2) N(14) 3.56(1) no . 65503
H(2) N(5) 3.23(1) no . 55503
H(2) N(9) 3.102(9) no . 55503
H(2) C(1) 3.09(1) no . 55501
H(2) C(2) 2.06(1) no . 55501
H(2) C(34) 2.98(1) no . 65503
H(2) C(13) 3.52(1) no . 55503
H(2) C(23) 3.10(1) no . 55503
H(2) C(33) 3.07(1) no . 65503
H(3) O(1) 2.66(1) no . 55501
H(3) O(4) 3.36(1) no . 55504
H(3) N(3) 2.62(1) no . 55501
H(3) C(5) 2.00(1) no . 55501
H(3) C(6) 3.34(2) no . 55501
H(3) C(8) 2.63(2) no . 55501
H(3) C(19) 3.44(1) no . 54502
H(4) O(1) 3.18(1) no . 55501
H(4) O(4) 2.94(1) no . 54502
H(4) N(3) 2.65(1) no . 55501
H(4) N(4) 3.52(1) no . 55501
H(4) C(4) 3.48(1) no . 55501
H(4) C(5) 2.00(1) no . 55501
H(4) C(6) 2.66(2) no . 55501
H(4) C(8) 3.27(2) no . 55501
H(4) C(9) 2.37(2) no . 55501
H(4) C(19) 3.59(1) no . 54502
H(4) C(20) 3.44(1) no . 54502
H(5) O(4) 3.16(1) no . 55504
H(5) N(3) 3.28(1) no . 55501
H(5) C(5) 2.00(1) no . 55501
H(5) C(6) 2.78(2) no . 55501
H(5) C(8) 2.64(2) no . 55501
H(5) C(9) 2.98(2) no . 55501
H(5) C(10) 3.30(2) no . 55501
H(6) O(4) 3.51(2) no . 55504
H(6) N(3) 3.24(1) no . 55501
H(6) N(13) 2.74(1) no . 55504
H(6) C(5) 2.02(1) no . 55501
H(6) C(6) 2.79(2) no . 55501
H(6) C(7) 2.63(2) no . 55501
H(6) C(10) 2.86(2) no . 55501
H(7) O(1) 3.23(1) no . 55501
H(7) O(3) 2.89(1) no . 55501
H(7) N(3) 2.57(1) no . 55501
H(7) N(13) 3.59(1) no . 55504
H(7) N(4) 3.07(2) no . 55501
H(7) C(4) 3.09(1) no . 55501
H(7) C(5) 2.02(1) no . 55501
H(7) C(6) 2.64(2) no . 55501
H(7) C(7) 3.27(2) no . 55501
H(7) C(10) 2.97(2) no . 55501
H(7) C(17) 3.02(1) no . 55501
H(8) O(1) 2.68(1) no . 55501
H(8) O(3) 3.17(2) no . 55501
H(8) N(3) 2.56(2) no . 55501
H(8) C(5) 2.02(2) no . 55501
H(8) C(6) 3.34(2) no . 55501
H(8) C(7) 2.65(2) no . 55501
H(8) C(17) 3.13(1) no . 55501
H(8) C(28) 3.36(2) no . 55501
H(9) O(2) 3.20(2) no . 55501
H(9) N(3) 3.01(1) no . 55501
H(9) N(4) 2.55(1) no . 55501
H(9) C(4) 2.97(1) no . 55501
H(9) C(5) 2.74(1) no . 55501
H(9) C(6) 2.18(2) no . 55501
H(9) C(7) 2.73(2) no . 55501
H(9) C(10) 3.21(2) no . 55501
H(9) C(20) 3.36(1) no . 54502
H(10) O(2) 2.68(1) no . 55501
H(10) O(6) 3.52(1) no . 65501
H(10) N(4) 2.57(1) no . 55501
H(10) C(4) 3.57(1) no . 55501
H(10) C(5) 3.43(2) no . 55501
H(10) C(6) 2.18(2) no . 55501
H(10) C(10) 2.56(2) no . 55501
H(10) C(22) 3.29(2) no . 65501
H(11) O(6) 3.40(1) no . 65501
H(11) N(4) 3.23(1) no . 55501
H(11) C(5) 2.89(1) no . 55501
H(11) C(6) 2.18(2) no . 55501
H(11) C(7) 2.66(2) no . 55501
H(11) C(10) 2.56(2) no . 55501
H(12) O(6) 2.81(1) no . 65501
H(12) N(4) 3.24(1) no . 55501
H(12) N(12) 3.13(1) no . 65501
H(12) C(5) 2.81(1) no . 55501
H(12) C(6) 1.94(1) no . 55501
H(12) C(7) 3.27(2) no . 55501
H(12) C(8) 3.18(2) no . 55501
H(12) C(9) 2.49(2) no . 55501
H(12) C(30) 3.41(1) no . 65501
H(13) O(2) 2.57(1) no . 55501
H(13) O(6) 2.95(1) no . 65501
H(13) N(4) 2.59(1) no . 55501
H(13) N(12) 3.11(1) no . 65501
H(13) C(5) 3.37(1) no . 55501
H(13) C(6) 1.94(1) no . 55501
H(13) C(9) 2.49(2) no . 55501
H(13) C(21) 3.20(1) no . 65501
H(13) C(22) 2.94(1) no . 65501
H(13) C(24) 3.23(1) no . 65501
H(14) O(2) 3.17(1) no . 55501
H(14) N(13) 3.35(2) no . 55504
H(14) N(4) 2.76(1) no . 55501
H(14) C(34) 3.53(2) no . 55501
H(14) C(5) 2.79(1) no . 55501
H(14) C(6) 1.94(2) no . 55501
H(14) C(8) 2.71(2) no . 55501
H(14) C(9) 3.26(2) no . 55501
H(15) O(4) 2.599(9) no . 55501
H(15) N(5) 3.163(9) no . 55501
H(15) N(6) 3.165(9) no . 55501
H(15) N(8) 3.080(9) no . 55501
H(15) C(8) 3.38(2) no . 45404
H(15) C(11) 2.112(9) no . 55501
H(15) C(13) 2.10(1) no . 55501
H(15) C(14) 2.931(9) no . 55501
H(15) C(17) 3.59(1) no . 45404
H(15) C(28) 2.80(1) no . 45404
H(16) Ni(1) 3.336(7) no . 55501
H(16) N(1) 3.12(1) no . 55503
H(16) N(5) 2.052(8) no . 55501
H(16) N(6) 3.101(8) no . 55501
H(16) N(9) 3.12(1) no . 55503
H(16) C(3) 3.27(1) no . 55503
H(16) C(11) 3.107(9) no . 55501
H(16) C(12) 2.07(1) no . 55501
H(16) C(17) 3.16(1) no . 45404
H(16) C(20) 3.58(1) no . 45404
H(16) C(23) 3.40(1) no . 55503
H(16) C(28) 3.58(1) no . 45404
H(20) O(3) 2.75(1) no . 55501
H(20) N(14) 2.96(1) no . 55501
H(20) N(7) 2.59(1) no . 55501
H(20) C(14) 3.56(1) no . 55501
H(20) C(15) 2.05(1) no . 55501
H(20) C(16) 3.39(1) no . 55501
H(20) C(17) 2.68(1) no . 55501
H(20) C(32) 3.52(1) no . 55501
H(21) O(3) 3.30(1) no . 55501
H(21) N(13) 3.02(1) no . 55501
H(21) N(7) 2.59(1) no . 55501
H(21) N(8) 2.93(1) no . 55501
H(21) C(14) 2.97(1) no . 55501
H(21) C(15) 2.05(1) no . 55501
H(21) C(16) 2.71(1) no . 55501
H(21) C(17) 3.31(1) no . 55501
H(21) C(19) 2.84(1) no . 55501
H(21) C(30) 2.97(1) no . 55404
H(21) C(31) 3.03(1) no . 55501
H(21) C(32) 3.57(1) no . 55501
H(22) O(6) 3.36(1) no . 55502
H(22) N(7) 3.25(1) no . 55501
H(22) C(15) 2.05(1) no . 55501
H(22) C(16) 2.85(1) no . 55501
H(22) C(17) 2.67(1) no . 55501
H(22) C(19) 2.74(1) no . 55501
H(22) C(22) 3.48(1) no . 55502
H(22) C(30) 3.11(1) no . 55404
H(17) O(3) 3.158(9) no . 55501
H(17) N(7) 2.706(9) no . 55501
H(17) C(12) 3.39(1) no . 55504
H(17) C(13) 3.14(1) no . 55504
H(17) C(15) 2.04(1) no . 55501
H(17) C(16) 2.70(1) no . 55501
H(17) C(18) 3.32(1) no . 55501
H(17) C(20) 2.49(1) no . 55501
H(17) C(28) 3.31(1) no . 55501
H(18) O(3) 2.653(8) no . 55501
H(18) N(7) 2.667(8) no . 55501
H(18) C(8) 2.57(1) no . 55501
H(18) C(15) 2.043(9) no . 55501
H(18) C(16) 3.38(1) no . 55501
H(18) C(18) 2.67(1) no . 55501
H(19) N(7) 3.311(9) no . 55501
H(19) N(9) 3.52(1) no . 55502
H(19) C(13) 3.40(1) no . 55504
H(19) C(15) 2.043(9) no . 55501
H(19) C(16) 2.831(9) no . 55501
H(19) C(18) 2.67(1) no . 55501
H(19) C(19) 3.39(1) no . 55501
H(19) C(20) 3.09(1) no . 55501
H(19) C(22) 2.99(1) no . 55502
H(19) C(23) 2.84(1) no . 55502
H(23) O(1) 3.20(1) no . 55502
H(23) O(6) 3.07(1) no . 55502
H(23) N(8) 3.29(1) no . 55501
H(23) N(10) 3.38(1) no . 55502
H(23) N(12) 3.04(1) no . 55502
H(23) C(15) 2.83(1) no . 55501
H(23) C(16) 2.04(1) no . 55501
H(23) C(18) 3.07(1) no . 55501
H(23) C(17) 3.38(1) no . 55501
H(23) C(20) 2.71(1) no . 55501
H(23) C(21) 2.75(1) no . 55502
H(23) C(22) 3.10(1) no . 55502
H(23) C(24) 2.87(1) no . 55502
H(24) O(4) 3.05(1) no . 55501
H(24) O(6) 3.28(1) no . 55502
H(24) N(8) 2.64(1) no . 55501
H(24) N(12) 3.57(1) no . 55502
H(24) C(15) 2.73(1) no . 55501
H(24) C(16) 2.04(1) no . 55501
H(24) C(18) 2.54(1) no . 55501
H(24) C(20) 3.32(1) no . 55501
H(24) C(29) 3.42(1) no . 55502
H(25) O(1) 3.07(1) no . 55502
H(25) O(4) 2.629(9) no . 55501
H(25) N(8) 2.65(1) no . 55501
H(25) C(7) 3.04(1) no . 55502
H(25) C(15) 3.39(1) no . 55501
H(25) C(16) 2.04(1) no . 55501
H(25) C(20) 2.67(1) no . 55501
H(25) C(29) 3.37(1) no . 55502
H(26) O(1) 3.23(1) no . 55502
H(26) N(2) 3.49(1) no . 55502
H(26) N(3) 3.48(1) no . 55502
H(26) N(8) 3.26(1) no . 55501
H(26) C(1) 3.51(1) no . 55502
H(26) C(15) 2.84(1) no . 55501
H(26) C(16) 2.05(1) no . 55501
H(26) C(17) 2.70(1) no . 55501
H(26) C(19) 2.69(1) no . 55501
H(27) O(1) 3.17(1) no . 55502
H(27) O(4) 2.78(1) no . 55501
H(27) N(3) 3.00(1) no . 55502
H(27) N(8) 2.59(1) no . 55501
H(27) C(4) 3.28(1) no . 55502
H(27) C(5) 3.59(1) no . 55502
H(27) C(7) 3.28(1) no . 55502
H(27) C(9) 3.39(2) no . 55502
H(27) C(14) 3.59(1) no . 55501
H(27) C(15) 3.38(1) no . 55501
H(27) C(16) 2.05(1) no . 55501
H(27) C(19) 2.69(1) no . 55501
H(28) O(4) 3.32(1) no . 55501
H(28) O(5) 3.46(1) no . 55501
H(28) N(7) 2.92(1) no . 55501
H(28) N(8) 2.60(1) no . 55501
H(28) C(14) 3.01(1) no . 55501
H(28) C(15) 2.69(1) no . 55501
H(28) C(16) 2.05(1) no . 55501
H(28) C(17) 2.83(1) no . 55501
H(28) C(19) 3.32(1) no . 55501
H(29) O(6) 2.601(9) no . 55501
H(29) N(9) 3.17(1) no . 55501
H(29) N(10) 3.18(1) no . 55501
H(29) N(12) 3.118(9) no . 55501
H(29) C(9) 3.33(2) no . 45501
H(29) C(10) 3.47(1) no . 45501
H(29) C(21) 2.13(1) no . 55501
H(29) C(23) 2.11(1) no . 55501
H(29) C(24) 2.97(1) no . 55501
H(30) Ni(1) 3.336(8) no . 55501
H(30) N(1) 3.119(9) no . 55503
H(30) N(13) 3.56(1) no . 55503
H(30) N(5) 3.09(1) no . 55503
H(30) N(9) 2.045(9) no . 55501
H(30) N(10) 3.092(9) no . 55501
H(30) C(3) 3.34(1) no . 55503
H(30) C(13) 3.16(1) no . 55503
H(30) C(21) 3.10(1) no . 55501
H(30) C(22) 2.07(1) no . 55501
H(30) C(31) 3.09(1) no . 55503
H(30) C(32) 3.09(1) no . 55503
H(31) N(13) 3.17(1) no . 45504
H(31) N(14) 3.05(1) no . 45504
H(31) N(11) 3.26(1) no . 55501
H(31) C(25) 2.06(1) no . 55501
H(31) C(26) 2.84(1) no . 55501
H(31) C(28) 2.69(1) no . 55501
H(31) C(30) 2.74(1) no . 55501
H(31) C(31) 3.07(1) no . 45504
H(31) C(32) 3.51(1) no . 45504
H(32) O(5) 2.74(1) no . 55501
H(32) N(11) 2.61(1) no . 55501
H(32) C(34) 3.56(1) no . 45501
H(32) C(25) 2.06(1) no . 55501
H(32) C(26) 3.40(1) no . 55501
H(32) C(28) 2.67(1) no . 55501
H(33) O(5) 3.28(1) no . 55501
H(33) N(13) 3.05(1) no . 45504
H(33) N(11) 2.60(1) no . 55501
H(33) N(12) 3.00(1) no . 55501
H(33) C(34) 3.38(1) no . 45501
H(33) C(10) 3.48(1) no . 45501
H(33) C(24) 3.05(1) no . 55501
H(33) C(25) 2.06(1) no . 55501
H(33) C(26) 2.72(1) no . 55501
H(33) C(28) 3.31(1) no . 55501
H(33) C(30) 2.84(1) no . 55501
H(33) C(31) 3.47(1) no . 45504
H(34) O(1) 3.58(1) no . 55501
H(34) O(4) 3.558(9) no . 55504
H(34) O(5) 3.059(9) no . 55501
H(34) N(11) 2.635(9) no . 55501
H(34) C(12) 3.32(1) no . 55504
H(34) C(24) 3.58(1) no . 55501
H(34) C(25) 2.04(1) no . 55501
H(34) C(26) 2.73(1) no . 55501
H(34) C(27) 3.32(1) no . 55501
H(34) C(29) 2.55(1) no . 55501
H(35) O(5) 2.600(9) no . 55501
H(35) N(11) 2.64(1) no . 55501
H(35) C(12) 3.34(1) no . 55504
H(35) C(13) 3.50(1) no . 55504
H(35) C(17) 3.29(1) no . 55501
H(35) C(25) 2.04(1) no . 55501
H(35) C(26) 3.40(1) no . 55501
H(35) C(27) 2.65(1) no . 55501
H(36) N(14) 2.88(1) no . 45504
H(36) N(11) 3.28(1) no . 55501
H(36) C(12) 3.16(1) no . 55504
H(36) C(13) 3.47(1) no . 55504
H(36) C(25) 2.04(1) no . 55501
H(36) C(26) 2.83(1) no . 55501
H(36) C(27) 2.70(1) no . 55501
H(36) C(30) 3.44(1) no . 55501
H(36) C(29) 3.05(1) no . 55501
H(36) C(33) 3.12(1) no . 45504
H(40) N(14) 2.80(1) no . 45504
H(40) N(12) 3.30(1) no . 55501
H(40) C(18) 2.94(1) no . 45504
H(40) C(25) 2.83(1) no . 55501
H(40) C(26) 2.03(1) no . 55501
H(40) C(27) 3.04(1) no . 55501
H(40) C(28) 3.43(1) no . 55501
H(40) C(29) 2.70(1) no . 55501
H(41) O(6) 3.08(1) no . 55501
H(41) N(13) 2.96(1) no . 45504
H(41) N(12) 2.66(1) no . 55501
H(41) C(10) 3.47(1) no . 45501
H(41) C(18) 3.40(1) no . 45504
H(41) C(25) 2.75(1) no . 55501
H(41) C(26) 2.03(1) no . 55501
H(41) C(27) 2.56(1) no . 55501
H(41) C(29) 3.31(1) no . 55501
H(41) C(31) 3.44(1) no . 45504
H(42) O(6) 2.67(1) no . 55501
H(42) N(12) 2.66(1) no . 55501
H(42) C(18) 3.35(1) no . 45504
H(42) C(25) 3.40(1) no . 55501
H(42) C(26) 2.03(1) no . 55501
H(42) C(29) 2.63(1) no . 55501
H(37) O(6) 2.761(9) no . 55501
H(37) N(12) 2.581(9) no . 55501
H(37) C(19) 3.45(1) no . 54502
H(37) C(24) 3.58(1) no . 55501
H(37) C(25) 3.40(1) no . 55501
H(37) C(26) 2.05(1) no . 55501
H(37) C(30) 2.66(1) no . 55501
H(38) O(6) 3.288(9) no . 55501
H(38) N(11) 2.97(1) no . 55501
H(38) N(12) 2.581(9) no . 55501
H(38) C(19) 3.05(1) no . 54502
H(38) C(24) 3.00(1) no . 55501
H(38) C(25) 2.72(1) no . 55501
H(38) C(26) 2.05(1) no . 55501
H(38) C(28) 2.83(1) no . 55501
H(38) C(30) 3.31(1) no . 55501
H(39) N(12) 3.254(9) no . 55501
H(39) C(25) 2.86(1) no . 55501
H(39) C(26) 2.05(1) no . 55501
H(39) C(28) 2.75(1) no . 55501
H(39) C(30) 2.68(1) no . 55501
H(43) Ni(2) 3.50(1) no . 55501
H(43) O(3) 2.67(1) no . 55501
H(43) N(1) 3.22(1) no . 55501
H(43) N(2) 2.89(1) no . 55501
H(43) N(13) 3.03(1) no . 55501
H(43) N(6) 3.27(1) no . 55501
H(43) N(7) 3.20(1) no . 55501
H(43) C(1) 2.95(1) no . 55501
H(43) C(2) 3.31(1) no . 55501
H(43) C(3) 3.43(1) no . 55501
H(43) C(4) 3.54(1) no . 55501
H(43) C(11) 3.51(1) no . 55501
H(43) C(14) 3.56(1) no . 55501
H(43) C(31) 1.98(1) no . 55501
H(44) O(2) 3.21(1) no . 65503
H(44) N(1) 3.22(1) no . 55501
H(44) N(2) 3.47(1) no . 55501
H(44) N(13) 3.05(1) no . 55501
H(44) C(1) 3.41(1) no . 55501
H(44) C(2) 3.10(1) no . 55501
H(44) C(3) 2.97(1) no . 55501
H(44) C(23) 3.24(1) no . 55503
H(44) C(31) 1.98(1) no . 55501
H(45) N(13) 3.03(1) no . 55501
H(45) N(14) 2.78(1) no . 55501
H(45) C(31) 1.98(1) no . 55501
H(46) O(5) 3.25(1) no . 65501
H(46) N(14) 3.04(1) no . 55501
H(46) N(11) 3.20(1) no . 65501
H(46) C(10) 3.28(2) no . 55501
H(46) C(21) 3.48(1) no . 65501
H(46) C(24) 3.29(1) no . 65501
H(46) C(27) 3.15(1) no . 65501
H(46) C(33) 1.98(1) no . 55501
H(47) O(5) 3.370(9) no . 65501
H(47) N(14) 3.03(1) no . 55501
H(47) N(5) 2.88(1) no . 65501
H(47) N(6) 3.00(1) no . 65501
H(47) N(9) 3.39(1) no . 65501
H(47) N(10) 3.01(1) no . 65501
H(47) C(3) 3.07(1) no . 65503
H(47) C(11) 3.38(1) no . 65501
H(47) C(12) 3.50(1) no . 65501
H(47) C(13) 3.19(1) no . 65501
H(47) C(21) 3.23(1) no . 65501
H(47) C(33) 1.98(1) no . 55501
H(48) O(5) 3.09(1) no . 65501
H(48) N(14) 3.03(1) no . 55501
H(48) N(5) 3.48(1) no . 65501
H(48) N(6) 3.14(1) no . 65501
H(48) C(11) 2.92(1) no . 65501
H(48) C(12) 3.16(1) no . 65501
H(48) C(13) 3.48(1) no . 65501
H(48) C(14) 3.43(1) no . 65501
H(48) C(33) 1.98(1) no . 55501
Ni(1) Ni(2) 3.659(4) yes . .

loop_
_geom_torsion_atom_site_label_1
_geom_torsion_atom_site_label_2
_geom_torsion_atom_site_label_3
_geom_torsion_atom_site_label_4
_geom_torsion
_geom_torsion_publ_flag
_geom_torsion_site_symmetry_1
_geom_torsion_site_symmetry_2
_geom_torsion_site_symmetry_3
_geom_torsion_site_symmetry_4
N(5) Ni(1) N(1) N(2) 59.3(5) yes . . . .
N(5) Ni(1) N(1) C(3) -136.9(7) yes . . . .
N(9) Ni(1) N(1) N(2) -31.2(5) yes . . . .
N(9) Ni(1) N(1) C(3) 132.6(7) yes . . . .
N(1) Ni(1) N(5) N(6) -33.4(5) yes . . . .
N(1) Ni(1) N(5) C(13) 129.4(7) yes . . . .
N(9) Ni(1) N(5) N(6) 57.0(5) yes . . . .
N(9) Ni(1) N(5) C(13) -140.2(7) yes . . . .
N(1) Ni(1) N(9) N(10) 59.1(5) yes . . . .
N(1) Ni(1) N(9) C(23) -141.9(6) yes . . . .
N(5) Ni(1) N(9) N(10) -30.7(5) yes . . . .
N(5) Ni(1) N(9) C(23) 128.3(6) yes . . . .
O(3) Ni(2) O(1) N(3) -53.4(4) yes . . . .
O(5) Ni(2) O(1) N(3) -136.9(4) yes . . . .
N(2) Ni(2) O(1) N(3) 45.6(4) yes . . . .
N(10) Ni(2) O(1) N(3) 137.8(4) yes . . . .
O(1) Ni(2) O(3) N(7) -142.6(4) yes . . . .
O(5) Ni(2) O(3) N(7) -54.7(4) yes . . . .
N(2) Ni(2) O(3) N(7) 133.6(4) yes . . . .
N(6) Ni(2) O(3) N(7) 41.9(4) yes . . . .
N(10) Ni(2) O(3) N(7) -31.7(9) yes . . . .
O(1) Ni(2) O(5) N(11) -55.8(4) yes . . . .
O(3) Ni(2) O(5) N(11) -143.8(4) yes . . . .
N(6) Ni(2) O(5) N(11) 132.1(4) yes . . . .
N(10) Ni(2) O(5) N(11) 40.8(4) yes . . . .
O(1) Ni(2) N(2) N(1) 156.4(6) yes . . . .
O(1) Ni(2) N(2) C(1) -37.6(6) yes . . . .
O(3) Ni(2) N(2) N(1) -116.7(5) yes . . . .
O(3) Ni(2) N(2) C(1) 49.3(6) yes . . . .
N(6) Ni(2) N(2) N(1) -31.5(5) yes . . . .
N(6) Ni(2) N(2) C(1) 134.5(6) yes . . . .
N(10) Ni(2) N(2) N(1) 60.3(5) yes . . . .
N(10) Ni(2) N(2) C(1) -133.7(6) yes . . . .
O(3) Ni(2) N(6) N(5) 157.5(5) yes . . . .
O(3) Ni(2) N(6) C(11) -31.9(6) yes . . . .
O(5) Ni(2) N(6) N(5) -119.6(5) yes . . . .
O(5) Ni(2) N(6) C(11) 51.0(6) yes . . . .
N(2) Ni(2) N(6) N(5) 59.0(5) yes . . . .
N(2) Ni(2) N(6) C(11) -130.4(6) yes . . . .
N(10) Ni(2) N(6) N(5) -33.9(5) yes . . . .
N(10) Ni(2) N(6) C(11) 136.7(6) yes . . . .
O(1) Ni(2) N(10) N(9) -115.4(5) yes . . . .
O(1) Ni(2) N(10) C(21) 55.1(6) yes . . . .
O(3) Ni(2) N(10) N(9) 134.6(7) yes . . . .
O(3) Ni(2) N(10) C(21) -54(1) yes . . . .
O(5) Ni(2) N(10) N(9) 157.5(5) yes . . . .
O(5) Ni(2) N(10) C(21) -32.0(5) yes . . . .
N(2) Ni(2) N(10) N(9) -30.9(5) yes . . . .
N(2) Ni(2) N(10) C(21) 139.6(5) yes . . . .
N(6) Ni(2) N(10) N(9) 61.7(5) yes . . . .
N(6) Ni(2) N(10) C(21) -127.8(5) yes . . . .
Ni(2) O(1) N(3) C(4) -35.7(9) yes . . . .
Ni(2) O(1) N(3) C(5) 138.2(5) yes . . . .
Ni(2) O(3) N(7) C(14) -34.8(9) yes . . . .
Ni(2) O(3) N(7) C(15) 157.9(5) yes . . . .
Ni(2) O(5) N(11) C(24) -34.5(8) yes . . . .
Ni(2) O(5) N(11) C(25) 155.4(5) yes . . . .
Ni(1) N(1) N(2) Ni(2) -24.9(8) yes . . . .
Ni(1) N(1) N(2) C(1) 166.8(5) yes . . . .
C(3) N(1) N(2) Ni(2) 168.0(5) yes . . . .
C(3) N(1) N(2) C(1) -0.3(8) yes . . . .
Ni(1) N(1) C(3) C(2) -165.7(6) yes . . . .
N(2) N(1) C(3) C(2) -0.2(9) yes . . . .
Ni(2) N(2) C(1) C(2) -167.2(6) yes . . . .
Ni(2) N(2) C(1) C(4) 14(1) yes . . . .
N(1) N(2) C(1) C(2) 0.7(8) yes . . . .
N(1) N(2) C(1) C(4) -177.6(6) yes . . . .
O(1) N(3) C(4) N(4) 177.7(7) yes . . . .
O(1) N(3) C(4) C(1) -3(1) yes . . . .
C(5) N(3) C(4) N(4) 3.3(8) yes . . . .
C(5) N(3) C(4) C(1) -177.7(7) yes . . . .
O(1) N(3) C(5) C(6) 175.4(7) yes . . . .
O(1) N(3) C(5) C(7) 54(1) yes . . . .
O(1) N(3) C(5) C(8) -67(1) yes . . . .
C(4) N(3) C(5) C(6) -9.9(9) yes . . . .
C(4) N(3) C(5) C(7) -131.2(8) yes . . . .
C(4) N(3) C(5) C(8) 107.6(9) yes . . . .
O(2) N(4) C(4) N(3) -179.7(8) yes . . . .
O(2) N(4) C(4) C(1) 1(1) yes . . . .
C(6) N(4) C(4) N(3) 5.5(9) yes . . . .
C(6) N(4) C(4) C(1) -173.4(7) yes . . . .
O(2) N(4) C(6) C(5) 173.5(8) yes . . . .
O(2) N(4) C(6) C(9) -73(1) yes . . . .
O(2) N(4) C(6) C(10) 34(1) yes . . . .
C(4) N(4) C(6) C(5) -11(1) yes . . . .
C(4) N(4) C(6) C(9) 101.4(8) yes . . . .
C(4) N(4) C(6) C(10) -150(1) yes . . . .
Ni(1) N(5) N(6) Ni(2) -22.2(8) yes . . . .
Ni(1) N(5) N(6) C(11) 165.7(5) yes . . . .
C(13) N(5) N(6) Ni(2) 171.8(5) yes . . . .
C(13) N(5) N(6) C(11) -0.4(8) yes . . . .
Ni(1) N(5) C(13) C(12) -164.9(6) yes . . . .
N(6) N(5) C(13) C(12) -0.1(9) yes . . . .
Ni(2) N(6) C(11) C(12) -171.1(6) yes . . . .
Ni(2) N(6) C(11) C(14) 10(1) yes . . . .
N(5) N(6) C(11) C(12) 0.7(9) yes . . . .
N(5) N(6) C(11) C(14) -177.3(7) yes . . . .
O(3) N(7) C(14) N(8) -178.5(7) yes . . . .
O(3) N(7) C(14) C(11) 0(1) yes . . . .
C(15) N(7) C(14) N(8) -10.3(9) yes . . . .
C(15) N(7) C(14) C(11) 167.3(7) yes . . . .
O(3) N(7) C(15) C(16) -169.2(7) yes . . . .
O(3) N(7) C(15) C(18) 71.7(8) yes . . . .
O(3) N(7) C(15) C(17) -47.9(9) yes . . . .
C(14) N(7) C(15) C(16) 21.8(8) yes . . . .
C(14) N(7) C(15) C(18) -97.3(7) yes . . . .
C(14) N(7) C(15) C(17) 143.2(7) yes . . . .
O(4) N(8) C(14) N(7) -179.0(8) yes . . . .
O(4) N(8) C(14) C(11) 3(1) yes . . . .
C(16) N(8) C(14) N(7) -6.9(9) yes . . . .
C(16) N(8) C(14) C(11) 175.4(7) yes . . . .
O(4) N(8) C(16) C(15) -167.9(7) yes . . . .
O(4) N(8) C(16) C(19) -46(1) yes . . . .
O(4) N(8) C(16) C(20) 73.4(9) yes . . . .
C(14) N(8) C(16) C(15) 19.8(9) yes . . . .
C(14) N(8) C(16) C(19) 141.0(7) yes . . . .
C(14) N(8) C(16) C(20) -99.0(7) yes . . . .
Ni(1) N(9) N(10) Ni(2) -25.9(7) yes . . . .
Ni(1) N(9) N(10) C(21) 162.0(5) yes . . . .
C(23) N(9) N(10) Ni(2) 171.4(4) yes . . . .
C(23) N(9) N(10) C(21) -0.8(7) yes . . . .
Ni(1) N(9) C(23) C(22) -161.1(5) yes . . . .
N(10) N(9) C(23) C(22) 0.1(7) yes . . . .
Ni(2) N(10) C(21) C(22) -170.5(5) yes . . . .
Ni(2) N(10) C(21) C(24) 12.6(9) yes . . . .
N(9) N(10) C(21) C(22) 1.2(7) yes . . . .
N(9) N(10) C(21) C(24) -175.7(6) yes . . . .
O(5) N(11) C(24) N(12) -177.4(6) yes . . . .
O(5) N(11) C(24) C(21) 0(1) yes . . . .
C(25) N(11) C(24) N(12) -6.7(7) yes . . . .
C(25) N(11) C(24) C(21) 171.5(6) yes . . . .
O(5) N(11) C(25) C(26) -170.5(5) yes . . . .
O(5) N(11) C(25) C(27) 70.3(8) yes . . . .
O(5) N(11) C(25) C(28) -49.0(8) yes . . . .
C(24) N(11) C(25) C(26) 18.1(7) yes . . . .
C(24) N(11) C(25) C(27) -101.1(7) yes . . . .
C(24) N(11) C(25) C(28) 139.6(6) yes . . . .
O(6) N(12) C(24) N(11) 179.5(6) yes . . . .
O(6) N(12) C(24) C(21) 1(1) yes . . . .
C(26) N(12) C(24) N(11) -8.7(7) yes . . . .
C(26) N(12) C(24) C(21) 173.1(6) yes . . . .
O(6) N(12) C(26) C(25) -168.8(6) yes . . . .
O(6) N(12) C(26) C(30) -46.5(8) yes . . . .
O(6) N(12) C(26) C(29) 72.2(9) yes . . . .
C(24) N(12) C(26) C(25) 19.1(7) yes . . . .
C(24) N(12) C(26) C(30) 141.5(6) yes . . . .
C(24) N(12) C(26) C(29) -99.9(7) yes . . . .
N(2) C(1) C(2) C(3) -0.7(9) yes . . . .
C(4) C(1) C(2) C(3) 177.3(8) yes . . . .
N(2) C(1) C(4) N(3) 17(1) yes . . . .
N(2) C(1) C(4) N(4) -163.9(8) yes . . . .
C(2) C(1) C(4) N(3) -160.5(8) yes . . . .
C(2) C(1) C(4) N(4) 18(1) yes . . . .
C(1) C(2) C(3) N(1) 0.6(9) yes . . . .
N(3) C(5) C(6) N(4) 11(1) yes . . . .
N(3) C(5) C(6) C(9) -93.4(8) yes . . . .
N(3) C(5) C(6) C(10) 148(1) yes . . . .
C(7) C(5) C(6) N(4) 131.1(8) yes . . . .
C(7) C(5) C(6) C(9) 25(1) yes . . . .
C(7) C(5) C(6) C(10) -92(1) yes . . . .
C(8) C(5) C(6) N(4) -100.7(9) yes . . . .
C(8) C(5) C(6) C(9) 154.0(7) yes . . . .
C(8) C(5) C(6) C(10) 36(1) yes . . . .
N(6) C(11) C(12) C(13) -0.7(9) yes . . . .
C(14) C(11) C(12) C(13) 176.9(9) yes . . . .
N(6) C(11) C(14) N(7) 15(1) yes . . . .
N(6) C(11) C(14) N(8) -167.0(8) yes . . . .
C(12) C(11) C(14) N(7) -161.6(8) yes . . . .
C(12) C(11) C(14) N(8) 15(1) yes . . . .
C(11) C(12) C(13) N(5) 0(1) yes . . . .
N(7) C(15) C(16) N(8) -23.0(8) yes . . . .
N(7) C(15) C(16) C(19) -140.2(7) yes . . . .
N(7) C(15) C(16) C(20) 90.6(7) yes . . . .
C(18) C(15) C(16) N(8) 90.2(7) yes . . . .
C(18) C(15) C(16) C(19) -27.0(8) yes . . . .
C(18) C(15) C(16) C(20) -156.2(6) yes . . . .
C(17) C(15) C(16) N(8) -142.8(6) yes . . . .
C(17) C(15) C(16) C(19) 100.0(8) yes . . . .
C(17) C(15) C(16) C(20) -29.2(9) yes . . . .
N(10) C(21) C(22) C(23) -1.1(8) yes . . . .
C(24) C(21) C(22) C(23) 175.3(7) yes . . . .
N(10) C(21) C(24) N(11) 12(1) yes . . . .
N(10) C(21) C(24) N(12) -169.4(6) yes . . . .
C(22) C(21) C(24) N(11) -163.4(7) yes . . . .
C(22) C(21) C(24) N(12) 14(1) yes . . . .
C(21) C(22) C(23) N(9) 0.6(8) yes . . . .
N(11) C(25) C(26) N(12) -20.5(7) yes . . . .
N(11) C(25) C(26) C(30) -139.2(6) yes . . . .
N(11) C(25) C(26) C(29) 91.7(7) yes . . . .
C(27) C(25) C(26) N(12) 93.7(7) yes . . . .
C(27) C(25) C(26) C(30) -24.9(8) yes . . . .
C(27) C(25) C(26) C(29) -154.1(6) yes . . . .
C(28) C(25) C(26) N(12) -138.2(7) yes . . . .
C(28) C(25) C(26) C(30) 103.1(8) yes . . . .
C(28) C(25) C(26) C(29) -26(1) yes . . . .
